data_7151890
loop_
_publ_author_name
'Harano, Aya'
'Tanaka, Minako'
'Nakagaki, Takeshi'
'Annaka, Masahiko'
'Ideta, Keiko'
'Goto, Kenta'
'Shinmyozu, Teruo'

_publ_section_title
;
 Changing the volume of a giant macrocycle: the swelling of the
 macrocycle with organic solvents.
;
_journal_issue 10
_journal_name_full 'Organic &amp; biomolecular chemistry'
_journal_page_first 3611
_journal_page_last 3614
_journal_paper_doi 10.1039/c1ob05272a
_journal_volume 9
_journal_year 2011
_chemical_formula_moiety 'C205 H292 N16 O P12 Pt6'
_chemical_formula_sum 'C205 H292 N16 O P12 Pt6'
_chemical_formula_weight 4538.89
_space_group_IT_number 2
_symmetry_cell_setting triclinic
_symmetry_Int_Tables_number 2
_symmetry_space_group_name_Hall '-P 1'
_symmetry_space_group_name_H-M 'P -1'
_atom_sites_solution_hydrogens geom
_atom_sites_solution_primary direct
_atom_sites_solution_secondary difmap
_cell_angle_alpha 93.385(6)
_cell_angle_beta 108.751(6)
_cell_angle_gamma 95.706(5)
_cell_formula_units_Z 2
_cell_length_a 21.913(3)
_cell_length_b 23.156(3)
_cell_length_c 23.850(4)
_cell_measurement_reflns_used 75259
_cell_measurement_temperature 133
_cell_measurement_theta_max 27.50
_cell_measurement_theta_min 2.99
_cell_volume 11349(3)
_computing_cell_refinement 'RAPID AUTO'
_computing_data_collection 'RAPID AUTO (Rigaku, ????)'
_computing_data_reduction 'RAPID AUTO'
_computing_molecular_graphics 'CrystalStructure 4.0'
_computing_publication_material 'CrystalStructure 4.0 (Rigaku, 2010)'
_computing_structure_refinement 'SHELXL97 (Sheldrick, 2008)'
_computing_structure_solution 'SHELXS97 (Sheldrick, 2008)'
_diffrn_ambient_temperature 133
_diffrn_measured_fraction_theta_full 0.993
_diffrn_measured_fraction_theta_max 0.993
_diffrn_radiation_type 'Mo K\a'
_diffrn_radiation_wavelength 0.71075
_diffrn_reflns_av_R_equivalents 0.0540
_diffrn_reflns_limit_h_max 28
_diffrn_reflns_limit_h_min -28
_diffrn_reflns_limit_k_max 25
_diffrn_reflns_limit_k_min -30
_diffrn_reflns_limit_l_max 30
_diffrn_reflns_limit_l_min -30
_diffrn_reflns_number 115542
_diffrn_reflns_theta_full 27.48
_diffrn_reflns_theta_max 27.48
_diffrn_standards_number 0
_exptl_absorpt_coefficient_mu 3.802
_exptl_absorpt_correction_T_max 0.766
_exptl_absorpt_correction_T_min 0.472
_exptl_absorpt_correction_type multi-scan
_exptl_absorpt_process_details 'ABSCOR (Rigaku, 1995)'
_exptl_crystal_colour colorless
_exptl_crystal_density_diffrn 1.328
_exptl_crystal_density_method 'not measured'
_exptl_crystal_description block
_exptl_crystal_F_000 4580.00
_exptl_crystal_size_max 0.150
_exptl_crystal_size_mid 0.120
_exptl_crystal_size_min 0.070
_refine_diff_density_max 5.600
_refine_diff_density_min -2.990
_refine_ls_extinction_method none
_refine_ls_goodness_of_fit_ref 1.031
_refine_ls_hydrogen_treatment mixed
_refine_ls_number_parameters 1435
_refine_ls_number_reflns 51700
_refine_ls_number_restraints 12
_refine_ls_R_factor_gt 0.0888
_refine_ls_shift/su_max 0.001
_refine_ls_structure_factor_coef Fsqd
_refine_ls_weighting_details 'w = 1/[\s^2^(Fo^2^)+(0.1485P)^2^+85.4620P] where P=(Fo^2^+2Fc^2^)/3'
_refine_ls_weighting_scheme calc
_refine_ls_wR_factor_ref 0.2755
_reflns_number_gt 36467
_reflns_number_total 51700
_reflns_threshold_expression F^2^>2.0\s(F^2^)
_cod_data_source_file c1ob05272a.txt
_cod_data_source_block Pt091115
_cod_original_cell_volume 11350(3)
_cod_database_code 7151890

loop_
_symmetry_equiv_pos_site_id
_symmetry_equiv_pos_as_xyz
1 +X,+Y,+Z
2 -X,-Y,-Z

loop_
_atom_site_label
_atom_site_type_symbol
_atom_site_fract_x
_atom_site_fract_y
_atom_site_fract_z
_atom_site_U_iso_or_equiv
_atom_site_adp_type
_atom_site_occupancy
_atom_site_symmetry_multiplicity
_atom_site_calc_flag
_atom_site_refinement_flags
_atom_site_disorder_assembly
_atom_site_disorder_group
Pt(1) Pt 0.23274(2) 0.561907(19) 0.46990(2) 0.05162(12) Uani 1.0 2 d . . .
Pt(2) Pt 0.02535(2) 0.80284(3) 0.58409(3) 0.06301(15) Uani 1.0 2 d . . .
Pt(3) Pt 0.17857(2) 0.42307(2) 0.75445(2) 0.05485(13) Uani 1.0 2 d . . .
Pt(4) Pt 0.62863(2) 0.639442(16) 0.766326(18) 0.04290(10) Uani 1.0 2 d . . .
Pt(5) Pt 0.41783(2) 0.72620(2) 0.99078(3) 0.06133(15) Uani 1.0 2 d . . .
Pt(6) Pt 0.445664(18) 0.961612(18) 0.724947(18) 0.04280(11) Uani 1.0 2 d . . .
P(1) P 0.12987(18) 0.5405(3) 0.4030(2) 0.0821(12) Uani 1.0 2 d . . .
P(2) P 0.33544(16) 0.58767(14) 0.53720(16) 0.0586(8) Uani 1.0 2 d . . .
P(3) P -0.0866(3) 0.7998(3) 0.5433(3) 0.108(2) Uani 1.0 2 d . . .
P(4) P 0.1346(3) 0.8082(5) 0.6166(3) 0.146(4) Uani 1.0 2 d . . .
P(5) P 0.13758(16) 0.32846(15) 0.76017(15) 0.0549(7) Uani 1.0 2 d . . .
P(6) P 0.2158(3) 0.51493(18) 0.7395(3) 0.0858(13) Uani 1.0 2 d . . .
P(7) P 0.6698(3) 0.65401(16) 0.69054(19) 0.0757(12) Uani 1.0 2 d . . .
P(8) P 0.58609(14) 0.62094(14) 0.84038(15) 0.0508(7) Uani 1.0 2 d . . .
P(9) P 0.44740(15) 0.65182(14) 1.04980(16) 0.0547(8) Uani 1.0 2 d . . .
P(10) P 0.38909(18) 0.80554(19) 0.9400(3) 0.0878(15) Uani 1.0 2 d . . .
P(11) P 0.49950(16) 0.89499(14) 0.69013(16) 0.0547(8) Uani 1.0 2 d . . .
P(12) P 0.38742(14) 1.02576(14) 0.75732(13) 0.0487(7) Uani 1.0 2 d . . .
O(1) O 0.920(10) 0.317(4) 0.399(8) 1.13(17) Uiso 1.0 2 d . . .
N(1) N 0.5028(5) 0.1529(4) 0.5862(5) 0.053(3) Uani 1.0 2 d . . .
N(2) N 0.3605(5) 0.1815(4) 0.5383(5) 0.051(3) Uani 1.0 2 d . . .
N(3) N 0.2946(5) 0.8845(5) 0.2496(5) 0.062(3) Uani 1.0 2 d . . .
N(4) N 0.2024(7) 0.9730(8) 0.2000(7) 0.094(6) Uani 1.0 2 d . . .
N(5) N 0.0907(6) 0.8973(9) 0.2141(6) 0.107(7) Uani 1.0 2 d . . .
N(6) N -0.0394(5) 0.7720(5) 0.9625(5) 0.054(3) Uani 1.0 2 d . . .
N(7) N -0.1092(5) 0.6653(5) 1.0016(5) 0.052(3) Uani 1.0 2 d . . .
N(8) N -0.1474(5) 0.6020(4) 0.8762(5) 0.047(2) Uani 1.0 2 d . . .
N(9) N 0.5100(5) 0.2017(6) 0.7108(5) 0.064(3) Uani 1.0 2 d . . .
N(10) N 0.5561(6) 0.2661(5) 0.5501(6) 0.066(3) Uani 1.0 2 d . . .
N(11) N 0.9110(5) 0.9774(4) 1.0002(5) 0.046(2) Uani 1.0 2 d . . .
N(12) N 0.9255(4) 1.0137(5) 1.1314(5) 0.048(2) Uani 1.0 2 d . . .
N(13) N 0.8690(4) 0.8922(5) 1.1513(5) 0.051(3) Uani 1.0 2 d . . .
N(14) N 0.0121(5) 0.6008(5) 1.0438(5) 0.051(3) Uani 1.0 2 d . . .
N(15) N 0.7918(4) 1.0589(4) 1.0981(5) 0.047(2) Uani 1.0 2 d . . .
N(16) N 0.2257(9) 1.0308(11) 0.3222(7) 0.130(9) Uani 1.0 2 d . . .
C(1) C 0.4430(6) 0.1145(6) 0.5462(7) 0.062(4) Uani 1.0 2 d . . .
C(2) C 0.3831(6) 0.1279(5) 0.5616(7) 0.056(3) Uani 1.0 2 d . . .
C(3) C 0.3457(5) 0.2171(5) 0.5727(5) 0.047(3) Uani 1.0 2 d . . .
C(4) C 0.3198(6) 0.2725(5) 0.5556(5) 0.047(3) Uiso 1.0 2 d . . .
C(5) C 0.3104(6) 0.2915(5) 0.4999(6) 0.051(3) Uiso 1.0 2 d . . .
C(6) C 0.2857(6) 0.3425(6) 0.4856(6) 0.054(3) Uiso 1.0 2 d . . .
C(7) C 0.2699(6) 0.3779(5) 0.5272(5) 0.048(3) Uiso 1.0 2 d . . .
C(8) C 0.2787(7) 0.3592(7) 0.5823(7) 0.065(4) Uiso 1.0 2 d . . .
C(9) C 0.3041(7) 0.3052(6) 0.5972(7) 0.064(4) Uiso 1.0 2 d . . .
C(10) C 0.2482(6) 0.4344(6) 0.5123(6) 0.055(3) Uani 1.0 2 d . . .
C(11) C 0.2356(6) 0.4811(5) 0.4962(6) 0.050(3) Uani 1.0 2 d . . .
C(12) C 0.2383(7) 0.6387(7) 0.4390(8) 0.073(4) Uani 1.0 2 d . . .
C(13) C 0.2458(8) 0.6854(8) 0.4185(8) 0.080(5) Uani 1.0 2 d . . .
C(14) C 0.2577(7) 0.7384(6) 0.3912(6) 0.060(3) Uiso 1.0 2 d . . .
C(15) C 0.2582(7) 0.7300(7) 0.3300(7) 0.066(4) Uiso 1.0 2 d . . .
C(16) C 0.2679(7) 0.7774(6) 0.3023(7) 0.064(4) Uiso 1.0 2 d . . .
C(17) C 0.2779(6) 0.8345(6) 0.3309(6) 0.058(3) Uiso 1.0 2 d . . .
C(18) C 0.2756(7) 0.8408(7) 0.3892(7) 0.063(4) Uiso 1.0 2 d . . .
C(19) C 0.2647(7) 0.7924(7) 0.4181(7) 0.066(4) Uiso 1.0 2 d . . .
C(20) C 0.2891(6) 0.8857(6) 0.3018(7) 0.059(4) Uani 1.0 2 d . . .
C(21) C 0.3108(7) 0.9411(8) 0.2300(8) 0.074(4) Uani 1.0 2 d . . .
C(22) C 0.2535(8) 0.9553(9) 0.1786(8) 0.086(6) Uani 1.0 2 d . . .
C(23) C 0.1383(8) 0.9571(12) 0.1545(8) 0.115(9) Uani 1.0 2 d . . .
C(24) C 0.1113(8) 0.9049(15) 0.1611(9) 0.150(13) Uani 1.0 2 d . . .
C(25) C 0.1081(6) 0.8555(9) 0.2466(7) 0.083(6) Uani 1.0 2 d . . .
C(26) C 0.0898(7) 0.8490(7) 0.3008(7) 0.064(4) Uiso 1.0 2 d . . .
C(27) C 0.0557(7) 0.8869(7) 0.3211(7) 0.070(4) Uiso 1.0 2 d . . .
C(28) C 0.0367(8) 0.8789(7) 0.3685(7) 0.074(4) Uiso 1.0 2 d . . .
C(29) C 0.0557(8) 0.8319(7) 0.4043(7) 0.070(4) Uiso 1.0 2 d . . .
C(30) C 0.0901(8) 0.7929(8) 0.3847(8) 0.081(5) Uiso 1.0 2 d . . .
C(31) C 0.1066(8) 0.8016(8) 0.3317(8) 0.077(4) Uiso 1.0 2 d . . .
C(32) C 0.0395(7) 0.8225(9) 0.4567(8) 0.085(5) Uani 1.0 2 d . . .
C(33) C 0.0307(7) 0.8166(7) 0.5031(7) 0.070(4) Uani 1.0 2 d . . .
C(34) C 0.0236(7) 0.7899(8) 0.6658(8) 0.077(5) Uani 1.0 2 d . . .
C(35) C 0.0234(7) 0.7850(7) 0.7153(8) 0.067(4) Uani 1.0 2 d . . .
C(36) C 0.0213(6) 0.7783(6) 0.7756(6) 0.055(3) Uiso 1.0 2 d . . .
C(37) C -0.0318(7) 0.7956(6) 0.7903(6) 0.059(3) Uiso 1.0 2 d . . .
C(38) C -0.0351(6) 0.7894(6) 0.8470(6) 0.052(3) Uiso 1.0 2 d . . .
C(39) C 0.0124(6) 0.7651(5) 0.8890(5) 0.049(3) Uiso 1.0 2 d . . .
C(40) C 0.0644(6) 0.7470(6) 0.8742(6) 0.056(3) Uiso 1.0 2 d . . .
C(41) C 0.0688(7) 0.7545(6) 0.8182(6) 0.062(3) Uiso 1.0 2 d . . .
C(42) C 0.0070(6) 0.7565(5) 0.9481(6) 0.052(3) Uani 1.0 2 d . . .
C(43) C -0.0418(7) 0.7633(7) 1.0222(7) 0.066(4) Uani 1.0 2 d . . .
C(44) C -0.1079(7) 0.7277(6) 1.0160(6) 0.061(4) Uani 1.0 2 d . . .
C(45) C -0.1732(5) 0.6396(6) 0.9626(6) 0.052(3) Uani 1.0 2 d . . .
C(46) C -0.1829(6) 0.6450(6) 0.8963(6) 0.057(3) Uani 1.0 2 d . . .
C(47) C -0.1051(5) 0.6212(5) 0.8532(5) 0.043(3) Uani 1.0 2 d . . .
C(48) C -0.0659(5) 0.5847(5) 0.8300(5) 0.043(2) Uiso 1.0 2 d . . .
C(49) C -0.0668(6) 0.5250(5) 0.8366(5) 0.046(3) Uiso 1.0 2 d . . .
C(50) C -0.0274(6) 0.4919(6) 0.8160(6) 0.052(3) Uiso 1.0 2 d . . .
C(51) C 0.0164(6) 0.5174(5) 0.7904(5) 0.049(3) Uiso 1.0 2 d . . .
C(52) C 0.0149(6) 0.5757(6) 0.7823(6) 0.052(3) Uiso 1.0 2 d . . .
C(53) C -0.0248(5) 0.6090(5) 0.8022(5) 0.046(3) Uiso 1.0 2 d . . .
C(54) C 0.0609(7) 0.4843(6) 0.7744(6) 0.059(3) Uani 1.0 2 d . . .
C(55) C 0.1014(7) 0.4584(6) 0.7647(7) 0.062(4) Uani 1.0 2 d . . .
C(56) C 0.2604(7) 0.3930(7) 0.7505(7) 0.063(4) Uani 1.0 2 d . . .
C(57) C 0.3072(7) 0.3729(6) 0.7481(7) 0.059(3) Uani 1.0 2 d . . .
C(58) C 0.3621(6) 0.3455(6) 0.7451(6) 0.051(3) Uiso 1.0 2 d . . .
C(59) C 0.3670(6) 0.2862(6) 0.7554(6) 0.052(3) Uiso 1.0 2 d . . .
C(60) C 0.4140(6) 0.2575(5) 0.7447(5) 0.049(3) Uiso 1.0 2 d . . .
C(61) C 0.4615(6) 0.2871(6) 0.7245(6) 0.051(3) Uiso 1.0 2 d . . .
C(62) C 0.4610(6) 0.3472(6) 0.7183(6) 0.056(3) Uiso 1.0 2 d . . .
C(63) C 0.4114(7) 0.3764(6) 0.7288(6) 0.060(3) Uiso 1.0 2 d . . .
C(64) C 0.5103(6) 0.2568(7) 0.7093(6) 0.058(3) Uani 1.0 2 d . . .
C(65) C 0.5591(7) 0.1734(7) 0.6946(6) 0.064(4) Uani 1.0 2 d . . .
C(66) C 0.5280(7) 0.1279(6) 0.6434(7) 0.065(4) Uani 1.0 2 d . . .
C(67) C 0.5523(6) 0.1615(6) 0.5567(7) 0.060(4) Uani 1.0 2 d . . .
C(68) C 0.5377(7) 0.2104(6) 0.5130(7) 0.063(4) Uani 1.0 2 d . . .
C(69) C 0.5103(7) 0.2946(5) 0.5517(6) 0.053(3) Uani 1.0 2 d . . .
C(70) C 0.5248(6) 0.3519(6) 0.5873(6) 0.052(3) Uiso 1.0 2 d . . .
C(71) C 0.4752(6) 0.3878(6) 0.5821(6) 0.054(3) Uiso 1.0 2 d . . .
C(72) C 0.4889(6) 0.4413(6) 0.6167(6) 0.055(3) Uiso 1.0 2 d . . .
C(73) C 0.5508(6) 0.4611(6) 0.6551(6) 0.053(3) Uiso 1.0 2 d . . .
C(74) C 0.5996(7) 0.4243(6) 0.6602(7) 0.062(3) Uiso 1.0 2 d . . .
C(75) C 0.5861(6) 0.3718(6) 0.6270(6) 0.056(3) Uiso 1.0 2 d . . .
C(76) C 0.5666(6) 0.5158(5) 0.6904(6) 0.051(3) Uani 1.0 2 d . . .
C(77) C 0.5870(7) 0.5647(6) 0.7199(6) 0.060(3) Uani 1.0 2 d . . .
C(78) C 0.6735(6) 0.7146(5) 0.8105(5) 0.050(3) Uani 1.0 2 d . . .
C(79) C 0.7027(6) 0.7618(4) 0.8386(5) 0.042(3) Uani 1.0 2 d . . .
C(80) C 0.7400(5) 0.8161(5) 0.8714(5) 0.040(2) Uiso 1.0 2 d . . .
C(81) C 0.8069(5) 0.8206(5) 0.8928(5) 0.042(2) Uiso 1.0 2 d . . .
C(82) C 0.8443(5) 0.8713(5) 0.9281(5) 0.039(2) Uiso 1.0 2 d . . .
C(83) C 0.8121(5) 0.9167(5) 0.9397(5) 0.0369(19) Uiso 1.0 2 d . . .
C(84) C 0.7457(5) 0.9131(5) 0.9169(5) 0.039(2) Uiso 1.0 2 d . . .
C(85) C 0.7087(5) 0.8631(5) 0.8828(5) 0.040(2) Uiso 1.0 2 d . . .
C(86) C 0.8490(5) 0.9707(4) 0.9758(5) 0.0367(19) Uani 1.0 2 d . . .
C(87) C 0.9423(5) 1.0323(5) 1.0355(6) 0.049(3) Uani 1.0 2 d . . .
C(88) C 0.9733(5) 1.0239(6) 1.0992(6) 0.058(3) Uani 1.0 2 d . . .
C(89) C 0.9493(6) 0.9794(6) 1.1811(6) 0.058(3) Uani 1.0 2 d . . .
C(90) C 0.9364(5) 0.9140(6) 1.1619(6) 0.051(3) Uani 1.0 2 d . . .
C(91) C 0.8365(5) 0.8669(5) 1.0999(5) 0.042(2) Uani 1.0 2 d . . .
C(92) C 0.7679(5) 0.8405(5) 1.0812(5) 0.040(2) Uiso 1.0 2 d . . .
C(93) C 0.7375(5) 0.8156(5) 1.0230(5) 0.040(2) Uiso 1.0 2 d . . .
C(94) C 0.6725(5) 0.7933(5) 1.0028(5) 0.043(2) Uiso 1.0 2 d . . .
C(95) C 0.6355(5) 0.7942(5) 1.0406(5) 0.042(2) Uiso 1.0 2 d . . .
C(96) C 0.6671(6) 0.8176(5) 1.1012(5) 0.047(3) Uiso 1.0 2 d . . .
C(97) C 0.7316(5) 0.8412(5) 1.1205(5) 0.044(3) Uiso 1.0 2 d . . .
C(98) C 0.5680(6) 0.7726(5) 1.0209(6) 0.053(3) Uani 1.0 2 d . . .
C(99) C 0.5119(5) 0.7550(5) 1.0070(7) 0.058(4) Uani 1.0 2 d . . .
C(100) C 0.3253(6) 0.6953(7) 0.9774(8) 0.073(5) Uani 1.0 2 d . . .
C(101) C 0.2717(6) 0.6765(7) 0.9770(7) 0.065(4) Uani 1.0 2 d . . .
C(102) C 0.2087(6) 0.6553(6) 0.9808(6) 0.054(3) Uiso 1.0 2 d . . .
C(103) C 0.1626(7) 0.6179(7) 0.9367(7) 0.066(4) Uiso 1.0 2 d . . .
C(104) C 0.1045(6) 0.5986(6) 0.9418(6) 0.057(3) Uiso 1.0 2 d . . .
C(105) C 0.0891(6) 0.6145(5) 0.9909(5) 0.047(3) Uiso 1.0 2 d . . .
C(106) C 0.1338(7) 0.6550(7) 1.0348(7) 0.071(4) Uiso 1.0 2 d . . .
C(107) C 0.1927(9) 0.6752(8) 1.0283(8) 0.081(5) Uiso 1.0 2 d . . .
C(108) C 0.0260(5) 0.5916(5) 0.9971(6) 0.047(3) Uani 1.0 2 d . . .
C(109) C -0.0536(6) 0.5805(6) 1.0427(7) 0.061(4) Uani 1.0 2 d . . .
C(110) C -0.0869(6) 0.6328(7) 1.0537(6) 0.057(3) Uani 1.0 2 d . . .
C(111) C 0.9084(5) 1.0704(5) 1.1515(6) 0.048(3) Uani 1.0 2 d . . .
C(112) C 0.8412(6) 1.0648(6) 1.1564(6) 0.054(3) Uani 1.0 2 d . . .
C(113) C 0.7515(5) 1.0119(5) 1.0830(5) 0.047(3) Uani 1.0 2 d . . .
C(114) C 0.6992(5) 1.0004(5) 1.0254(5) 0.039(2) Uiso 1.0 2 d . . .
C(115) C 0.6546(5) 0.9506(5) 1.0120(5) 0.046(3) Uiso 1.0 2 d . . .
C(116) C 0.6054(5) 0.9393(5) 0.9577(5) 0.044(3) Uiso 1.0 2 d . . .
C(117) C 0.5990(5) 0.9791(5) 0.9142(5) 0.044(3) Uiso 1.0 2 d . . .
C(118) C 0.6431(5) 1.0299(5) 0.9282(5) 0.044(3) Uiso 1.0 2 d . . .
C(119) C 0.6925(5) 1.0401(5) 0.9821(5) 0.042(2) Uiso 1.0 2 d . . .
C(120) C 0.5493(5) 0.9677(5) 0.8565(5) 0.046(3) Uani 1.0 2 d . . .
C(121) C 0.5093(6) 0.9643(5) 0.8077(6) 0.048(3) Uani 1.0 2 d . . .
C(122) C 0.3825(6) 0.9590(6) 0.6421(6) 0.057(3) Uani 1.0 2 d . . .
C(123) C 0.3466(6) 0.9599(6) 0.5900(6) 0.056(3) Uani 1.0 2 d . . .
C(124) C 0.3097(6) 0.9664(5) 0.5308(6) 0.049(3) Uiso 1.0 2 d . . .
C(125) C 0.2420(8) 0.9603(7) 0.5101(8) 0.074(4) Uiso 1.0 2 d . . .
C(126) C 0.2076(8) 0.9741(7) 0.4542(7) 0.070(4) Uiso 1.0 2 d . . .
C(127) C 0.2397(6) 0.9920(6) 0.4167(6) 0.056(3) Uiso 1.0 2 d . . .
C(128) C 0.3050(6) 0.9955(6) 0.4345(6) 0.056(3) Uiso 1.0 2 d . . .
C(129) C 0.3403(6) 0.9829(5) 0.4901(6) 0.051(3) Uiso 1.0 2 d . . .
C(130) C 0.2008(8) 1.0077(8) 0.3555(7) 0.076(5) Uani 1.0 2 d . . .
C(131) C 0.1851(14) 1.0487(16) 0.2667(9) 0.173(16) Uani 1.0 2 d . . .
C(132) C 0.2129(10) 1.0335(11) 0.2189(9) 0.110(9) Uani 1.0 2 d . . .
C(133) C 0.1075(15) 0.5815(14) 0.3313(13) 0.146(10) Uiso 1.0 2 d . . .
C(134) C 0.1563(16) 0.5598(15) 0.3022(15) 0.166(12) Uiso 1.0 2 d . . .
C(135) C 0.0941(13) 0.4720(12) 0.3850(13) 0.131(8) Uiso 1.0 2 d . . .
C(136) C 0.1316(13) 0.4347(12) 0.3539(12) 0.132(9) Uiso 1.0 2 d . . .
C(137) C 0.0693(19) 0.5835(17) 0.4169(17) 0.189(14) Uiso 1.0 2 d . . .
C(138) C 0.068(3) 0.565(3) 0.4713(19) 0.30(3) Uiso 1.0 2 d . . .
C(139) C 0.3484(8) 0.5510(8) 0.6037(8) 0.080(4) Uiso 1.0 2 d . . .
C(140) C 0.4108(10) 0.5762(10) 0.6570(10) 0.102(6) Uiso 1.0 2 d . . .
C(141) C 0.3579(12) 0.6643(10) 0.5592(11) 0.113(7) Uiso 1.0 2 d . . .
C(142) C 0.3140(18) 0.6862(16) 0.5975(17) 0.186(14) Uiso 1.0 2 d . . .
C(143) C 0.3989(10) 0.5741(9) 0.5100(10) 0.097(6) Uiso 1.0 2 d . . .
C(144) C 0.3928(10) 0.5134(9) 0.4765(9) 0.093(5) Uiso 1.0 2 d . . .
C(145) C -0.1134(11) 0.8576(10) 0.4948(10) 0.107(6) Uiso 1.0 2 d . . .
C(146) C -0.1837(12) 0.8609(12) 0.4659(12) 0.129(8) Uiso 1.0 2 d . . .
C(147) C -0.1245(16) 0.7373(14) 0.4876(15) 0.154(11) Uiso 1.0 2 d . . .
C(148) C -0.1026(18) 0.6772(16) 0.5075(17) 0.186(14) Uiso 1.0 2 d . . .
C(149) C -0.1318(18) 0.7913(15) 0.5888(16) 0.184(14) Uiso 1.0 2 d . . .
C(150) C -0.1143(19) 0.8557(15) 0.6243(17) 0.204(16) Uiso 1.0 2 d . . .
C(151) C 0.1750(15) 0.7847(17) 0.6856(16) 0.182(14) Uiso 1.0 2 d . . .
C(152) C 0.2519(16) 0.7884(18) 0.7033(17) 0.198(15) Uiso 1.0 2 d . . .
C(153) C 0.1785(13) 0.7886(11) 0.5642(12) 0.126(8) Uiso 1.0 2 d . . .
C(154) C 0.1518(19) 0.7259(14) 0.5342(18) 0.211(17) Uiso 1.0 2 d . . .
C(155) C 0.195(5) 0.8738(19) 0.605(5) 0.66(10) Uiso 1.0 2 d . . .
C(156) C 0.237(8) 0.927(6) 0.649(5) 1.00(19) Uiso 1.0 2 d . . .
C(157) C 0.1963(7) 0.2870(6) 0.8076(6) 0.060(3) Uiso 1.0 2 d . . .
C(158) C 0.2293(8) 0.3172(7) 0.8702(7) 0.072(4) Uiso 1.0 2 d . . .
C(159) C 0.1082(9) 0.2871(8) 0.6871(8) 0.083(5) Uiso 1.0 2 d . . .
C(160) C 0.0530(11) 0.3135(10) 0.6429(10) 0.111(7) Uiso 1.0 2 d . . .
C(161) C 0.0680(7) 0.3226(7) 0.7868(7) 0.069(4) Uiso 1.0 2 d . . .
C(162) C 0.0444(9) 0.2583(8) 0.7964(9) 0.085(5) Uiso 1.0 2 d . . .
C(163) C 0.2977(8) 0.5293(8) 0.7374(8) 0.082(5) Uiso 1.0 2 d . . .
C(164) C 0.3481(12) 0.5292(12) 0.7987(11) 0.124(8) Uiso 1.0 2 d . . .
C(165) C 0.2128(18) 0.5711(16) 0.8006(16) 0.175(13) Uiso 1.0 2 d . . .
C(166) C 0.218(5) 0.624(4) 0.767(4) 0.49(6) Uiso 1.0 2 d . . .
C(167) C 0.1645(16) 0.5391(14) 0.6715(14) 0.153(11) Uiso 1.0 2 d . . .
C(168) C 0.1605(14) 0.4999(13) 0.6211(13) 0.137(9) Uiso 1.0 2 d . . .
C(169) C 0.7124(11) 0.7179(10) 0.6880(11) 0.109(7) Uiso 1.0 2 d . . .
C(170) C 0.7829(11) 0.7144(11) 0.7352(11) 0.113(7) Uiso 1.0 2 d . . .
C(171) C 0.5912(9) 0.6558(9) 0.6141(9) 0.088(5) Uiso 1.0 2 d . . .
C(172) C 0.5573(11) 0.7018(10) 0.6190(11) 0.109(7) Uiso 1.0 2 d . . .
C(173) C 0.7048(7) 0.5922(7) 0.6693(7) 0.066(4) Uiso 1.0 2 d . . .
C(174) C 0.7463(10) 0.5642(10) 0.7232(10) 0.103(6) Uiso 1.0 2 d . . .
C(175) C 0.5261(10) 0.6710(9) 0.8449(9) 0.094(5) Uiso 1.0 2 d . . .
C(176) C 0.4751(19) 0.6740(18) 0.7941(17) 0.200(16) Uiso 1.0 2 d . . .
C(177) C 0.5458(8) 0.5470(7) 0.8364(8) 0.078(4) Uiso 1.0 2 d . . .
C(178) C 0.5907(9) 0.5011(8) 0.8431(8) 0.083(5) Uiso 1.0 2 d . . .
C(179) C 0.6467(7) 0.6307(7) 0.9128(6) 0.063(3) Uiso 1.0 2 d . . .
C(180) C 0.6240(9) 0.6243(8) 0.9678(8) 0.087(5) Uiso 1.0 2 d . . .
C(181) C 0.4320(12) 0.6619(11) 1.1215(10) 0.110(7) Uiso 1.0 2 d . . .
C(182) C 0.443(3) 0.728(3) 1.131(3) 0.34(4) Uiso 1.0 2 d . . .
C(183) C 0.5333(7) 0.6451(7) 1.0773(7) 0.064(4) Uiso 1.0 2 d . . .
C(184) C 0.5542(9) 0.5912(8) 1.1078(9) 0.090(5) Uiso 1.0 2 d . . .
C(185) C 0.4078(8) 0.5816(7) 1.0169(7) 0.071(4) Uiso 1.0 2 d . . .
C(186) C 0.4202(11) 0.5645(10) 0.9577(10) 0.104(6) Uiso 1.0 2 d . . .
C(187) C 0.3101(7) 0.8265(7) 0.9307(7) 0.071(4) Uiso 1.0 2 d . . .
C(188) C 0.2526(9) 0.7916(8) 0.8809(8) 0.085(5) Uiso 1.0 2 d . . .
C(189) C 0.4457(8) 0.8795(7) 0.9881(8) 0.075(4) Uiso 1.0 2 d . . .
C(190) C 0.4368(11) 0.9290(10) 0.9540(10) 0.104(6) Uiso 1.0 2 d . . .
C(191) C 0.3996(11) 0.8060(11) 0.8712(10) 0.109(7) Uiso 1.0 2 d . . .
C(192) C 0.466(3) 0.812(3) 0.872(3) 0.25(3) Uiso 1.0 2 d . . .
C(193) C 0.3605(6) 1.0818(6) 0.7078(6) 0.054(3) Uiso 1.0 2 d . . .
C(194) C 0.3124(7) 1.1192(6) 0.7217(6) 0.061(3) Uiso 1.0 2 d . . .
C(195) C 0.4269(9) 1.0667(8) 0.8311(9) 0.088(5) Uiso 1.0 2 d . . .
C(196) C 0.4861(10) 1.1094(10) 0.8318(10) 0.104(6) Uiso 1.0 2 d . . .
C(197) C 0.3116(8) 0.9858(7) 0.7602(7) 0.072(4) Uiso 1.0 2 d . . .
C(198) C 0.3216(11) 0.9384(10) 0.8001(10) 0.108(7) Uiso 1.0 2 d . . .
C(199) C 0.5799(10) 0.8904(9) 0.7365(9) 0.095(6) Uiso 1.0 2 d . . .
C(200) C 0.6144(11) 0.8400(10) 0.7177(10) 0.107(7) Uiso 1.0 2 d . . .
C(201) C 0.5048(8) 0.9038(7) 0.6180(7) 0.070(4) Uiso 1.0 2 d . . .
C(202) C 0.5354(9) 0.9646(8) 0.6107(9) 0.088(5) Uiso 1.0 2 d . . .
C(203) C 0.4433(15) 0.8212(14) 0.6679(14) 0.150(10) Uiso 1.0 2 d . . .
C(204) C 0.4297(18) 0.7953(17) 0.7123(17) 0.191(15) Uiso 1.0 2 d . . .
C(205) C 0.948(4) 0.342(3) 0.360(3) 0.35(4) Uiso 1.0 2 d . . .
H(1) H 0.4489 0.0730 0.5509 0.0747 Uiso 1.0 2 calc R . .
H(2) H 0.4366 0.1212 0.5041 0.0747 Uiso 1.0 2 calc R . .
H(3) H 0.3480 0.0951 0.5450 0.0671 Uiso 1.0 2 calc R . .
H(4) H 0.3939 0.1318 0.6054 0.0671 Uiso 1.0 2 calc R . .
H(5) H 0.3517 0.2076 0.6121 0.0561 Uiso 1.0 2 calc R . .
H(6) H 0.3212 0.2685 0.4710 0.0609 Uiso 1.0 2 calc R . .
H(7) H 0.2792 0.3542 0.4468 0.0653 Uiso 1.0 2 calc R . .
H(8) H 0.2678 0.3822 0.6112 0.0776 Uiso 1.0 2 calc R . .
H(9) H 0.3099 0.2925 0.6355 0.0769 Uiso 1.0 2 calc R . .
H(10) H 0.2519 0.6920 0.3103 0.0794 Uiso 1.0 2 calc R . .
H(11) H 0.2680 0.7723 0.2625 0.0766 Uiso 1.0 2 calc R . .
H(12) H 0.2815 0.8788 0.4091 0.0760 Uiso 1.0 2 calc R . .
H(13) H 0.2623 0.7975 0.4571 0.0796 Uiso 1.0 2 calc R . .
H(14) H 0.2927 0.9228 0.3227 0.0713 Uiso 1.0 2 calc R . .
H(15) H 0.3493 0.9401 0.2171 0.0890 Uiso 1.0 2 calc R . .
H(16) H 0.3214 0.9718 0.2636 0.0890 Uiso 1.0 2 calc R . .
H(17) H 0.2684 0.9870 0.1583 0.1032 Uiso 1.0 2 calc R . .
H(18) H 0.2361 0.9205 0.1494 0.1032 Uiso 1.0 2 calc R . .
H(19) H 0.1096 0.9868 0.1577 0.1374 Uiso 1.0 2 calc R . .
H(20) H 0.1427 0.9567 0.1145 0.1374 Uiso 1.0 2 calc R . .
H(21) H 0.1425 0.8768 0.1610 0.1806 Uiso 1.0 2 calc R . .
H(22) H 0.0726 0.8933 0.1253 0.1806 Uiso 1.0 2 calc R . .
H(23) H 0.1331 0.8283 0.2357 0.0994 Uiso 1.0 2 calc R . .
H(24) H 0.0451 0.9204 0.3006 0.0837 Uiso 1.0 2 calc R . .
H(25) H 0.0102 0.9050 0.3786 0.0884 Uiso 1.0 2 calc R . .
H(26) H 0.1028 0.7604 0.4062 0.0978 Uiso 1.0 2 calc R . .
H(27) H 0.1294 0.7742 0.3180 0.0929 Uiso 1.0 2 calc R . .
H(28) H -0.0653 0.8114 0.7616 0.0712 Uiso 1.0 2 calc R . .
H(29) H -0.0705 0.8021 0.8570 0.0623 Uiso 1.0 2 calc R . .
H(30) H 0.0968 0.7295 0.9023 0.0676 Uiso 1.0 2 calc R . .
H(31) H 0.1051 0.7431 0.8090 0.0743 Uiso 1.0 2 calc R . .
H(32) H 0.0395 0.7389 0.9759 0.0622 Uiso 1.0 2 calc R . .
H(33) H -0.0373 0.8015 1.0451 0.0798 Uiso 1.0 2 calc R . .
H(34) H -0.0057 0.7420 1.0437 0.0798 Uiso 1.0 2 calc R . .
H(35) H -0.1171 0.7338 1.0538 0.0737 Uiso 1.0 2 calc R . .
H(36) H -0.1428 0.7424 0.9844 0.0737 Uiso 1.0 2 calc R . .
H(37) H -0.2067 0.6590 0.9735 0.0623 Uiso 1.0 2 calc R . .
H(38) H -0.1797 0.5978 0.9688 0.0623 Uiso 1.0 2 calc R . .
H(39) H -0.2296 0.6375 0.8728 0.0688 Uiso 1.0 2 calc R . .
H(40) H -0.1662 0.6848 0.8909 0.0688 Uiso 1.0 2 calc R . .
H(41) H -0.0986 0.6621 0.8510 0.0520 Uiso 1.0 2 calc R . .
H(42) H -0.0948 0.5069 0.8555 0.0553 Uiso 1.0 2 calc R . .
H(43) H -0.0303 0.4511 0.8194 0.0619 Uiso 1.0 2 calc R . .
H(44) H 0.0418 0.5937 0.7624 0.0620 Uiso 1.0 2 calc R . .
H(45) H -0.0235 0.6492 0.7964 0.0556 Uiso 1.0 2 calc R . .
H(46) H 0.3365 0.2659 0.7703 0.0626 Uiso 1.0 2 calc R . .
H(47) H 0.4149 0.2174 0.7507 0.0590 Uiso 1.0 2 calc R . .
H(48) H 0.4940 0.3681 0.7070 0.0670 Uiso 1.0 2 calc R . .
H(49) H 0.4114 0.4170 0.7249 0.0721 Uiso 1.0 2 calc R . .
H(50) H 0.5430 0.2785 0.6981 0.0696 Uiso 1.0 2 calc R . .
H(51) H 0.5858 0.1552 0.7292 0.0773 Uiso 1.0 2 calc R . .
H(52) H 0.5881 0.2029 0.6837 0.0773 Uiso 1.0 2 calc R . .
H(53) H 0.5603 0.1018 0.6408 0.0775 Uiso 1.0 2 calc R . .
H(54) H 0.4918 0.1041 0.6509 0.0775 Uiso 1.0 2 calc R . .
H(55) H 0.5532 0.1245 0.5342 0.0723 Uiso 1.0 2 calc R . .
H(56) H 0.5956 0.1724 0.5872 0.0723 Uiso 1.0 2 calc R . .
H(57) H 0.5634 0.2083 0.4857 0.0758 Uiso 1.0 2 calc R . .
H(58) H 0.4910 0.2058 0.4891 0.0758 Uiso 1.0 2 calc R . .
H(59) H 0.4666 0.2793 0.5300 0.0637 Uiso 1.0 2 calc R . .
H(60) H 0.4326 0.3756 0.5551 0.0652 Uiso 1.0 2 calc R . .
H(61) H 0.4549 0.4647 0.6138 0.0656 Uiso 1.0 2 calc R . .
H(62) H 0.6423 0.4363 0.6869 0.0743 Uiso 1.0 2 calc R . .
H(63) H 0.6199 0.3479 0.6313 0.0667 Uiso 1.0 2 calc R . .
H(64) H 0.8282 0.7894 0.8837 0.0505 Uiso 1.0 2 calc R . .
H(65) H 0.8904 0.8741 0.9434 0.0463 Uiso 1.0 2 calc R . .
H(66) H 0.7247 0.9451 0.9245 0.0473 Uiso 1.0 2 calc R . .
H(67) H 0.6627 0.8608 0.8675 0.0475 Uiso 1.0 2 calc R . .
H(68) H 0.8257 1.0018 0.9812 0.0440 Uiso 1.0 2 calc R . .
H(69) H 0.9096 1.0597 1.0319 0.0594 Uiso 1.0 2 calc R . .
H(70) H 0.9757 1.0499 1.0196 0.0594 Uiso 1.0 2 calc R . .
H(71) H 1.0044 1.0588 1.1190 0.0699 Uiso 1.0 2 calc R . .
H(72) H 0.9982 0.9901 1.1020 0.0699 Uiso 1.0 2 calc R . .
H(73) H 0.9281 0.9880 1.2110 0.0698 Uiso 1.0 2 calc R . .
H(74) H 0.9967 0.9908 1.2002 0.0698 Uiso 1.0 2 calc R . .
H(75) H 0.9472 0.9064 1.1251 0.0613 Uiso 1.0 2 calc R . .
H(76) H 0.9646 0.8932 1.1932 0.0613 Uiso 1.0 2 calc R . .
H(77) H 0.8581 0.8648 1.0713 0.0500 Uiso 1.0 2 calc R . .
H(78) H 0.7619 0.8138 0.9967 0.0481 Uiso 1.0 2 calc R . .
H(79) H 0.6528 0.7771 0.9627 0.0511 Uiso 1.0 2 calc R . .
H(80) H 0.6435 0.8168 1.1284 0.0566 Uiso 1.0 2 calc R . .
H(81) H 0.7516 0.8580 1.1604 0.0522 Uiso 1.0 2 calc R . .
H(82) H 0.1719 0.6055 0.9020 0.0789 Uiso 1.0 2 calc R . .
H(83) H 0.0738 0.5732 0.9105 0.0685 Uiso 1.0 2 calc R . .
H(84) H 0.1237 0.6685 1.0688 0.0847 Uiso 1.0 2 calc R . .
H(85) H 0.2223 0.7033 1.0575 0.0972 Uiso 1.0 2 calc R . .
H(86) H -0.0055 0.5688 0.9640 0.0564 Uiso 1.0 2 calc R . .
H(87) H -0.0517 0.5536 1.0739 0.0735 Uiso 1.0 2 calc R . .
H(88) H -0.0788 0.5590 1.0036 0.0735 Uiso 1.0 2 calc R . .
H(89) H -0.1246 0.6190 1.0658 0.0680 Uiso 1.0 2 calc R . .
H(90) H -0.0562 0.6594 1.0870 0.0680 Uiso 1.0 2 calc R . .
H(91) H 0.9112 1.0991 1.1230 0.0572 Uiso 1.0 2 calc R . .
H(92) H 0.9404 1.0854 1.1908 0.0572 Uiso 1.0 2 calc R . .
H(93) H 0.8350 1.0303 1.1774 0.0653 Uiso 1.0 2 calc R . .
H(94) H 0.8366 1.0997 1.1800 0.0653 Uiso 1.0 2 calc R . .
H(95) H 0.7558 0.9832 1.1105 0.0569 Uiso 1.0 2 calc R . .
H(96) H 0.6579 0.9235 1.0409 0.0552 Uiso 1.0 2 calc R . .
H(97) H 0.5757 0.9045 0.9497 0.0530 Uiso 1.0 2 calc R . .
H(98) H 0.6390 1.0578 0.9001 0.0527 Uiso 1.0 2 calc R . .
H(99) H 0.7225 1.0746 0.9901 0.0501 Uiso 1.0 2 calc R . .
H(100) H 0.2190 0.9463 0.5351 0.0883 Uiso 1.0 2 calc R . .
H(101) H 0.1616 0.9711 0.4418 0.0838 Uiso 1.0 2 calc R . .
H(102) H 0.3270 1.0070 0.4077 0.0675 Uiso 1.0 2 calc R . .
H(103) H 0.3863 0.9853 0.5012 0.0612 Uiso 1.0 2 calc R . .
H(104) H 0.1548 0.9992 0.3426 0.0917 Uiso 1.0 2 calc R . .
H(105) H 0.1835 1.0913 0.2708 0.2081 Uiso 1.0 2 calc R . .
H(106) H 0.1403 1.0286 0.2563 0.2081 Uiso 1.0 2 calc R . .
H(107) H 0.1933 1.0551 0.1843 0.1318 Uiso 1.0 2 calc R . .
H(108) H 0.2603 1.0464 0.2338 0.1318 Uiso 1.0 2 calc R . .
H(109) H 0.0619 0.5697 0.3057 0.1749 Uiso 1.0 2 calc R . .
H(110) H 0.1150 0.6244 0.3409 0.1749 Uiso 1.0 2 calc R . .
H(111) H 0.1365 0.5237 0.2766 0.1997 Uiso 1.0 2 calc R . .
H(112) H 0.1958 0.5525 0.3334 0.1997 Uiso 1.0 2 calc R . .
H(113) H 0.1675 0.5896 0.2784 0.1997 Uiso 1.0 2 calc R . .
H(114) H 0.0921 0.4545 0.4213 0.1574 Uiso 1.0 2 calc R . .
H(115) H 0.0490 0.4717 0.3579 0.1574 Uiso 1.0 2 calc R . .
H(116) H 0.1654 0.4181 0.3840 0.1590 Uiso 1.0 2 calc R . .
H(117) H 0.1517 0.4595 0.3310 0.1590 Uiso 1.0 2 calc R . .
H(118) H 0.1013 0.4032 0.3270 0.1590 Uiso 1.0 2 calc R . .
H(119) H 0.0833 0.6259 0.4200 0.2267 Uiso 1.0 2 calc R . .
H(120) H 0.0264 0.5738 0.3855 0.2267 Uiso 1.0 2 calc R . .
H(121) H 0.1004 0.5909 0.5038 0.3561 Uiso 1.0 2 calc R . .
H(122) H 0.0783 0.5251 0.4740 0.3561 Uiso 1.0 2 calc R . .
H(123) H 0.0249 0.5673 0.4744 0.3561 Uiso 1.0 2 calc R . .
H(124) H 0.3101 0.5527 0.6169 0.0954 Uiso 1.0 2 calc R . .
H(125) H 0.3512 0.5094 0.5939 0.0954 Uiso 1.0 2 calc R . .
H(126) H 0.4000 0.6063 0.6816 0.1225 Uiso 1.0 2 calc R . .
H(127) H 0.4442 0.5933 0.6416 0.1225 Uiso 1.0 2 calc R . .
H(128) H 0.4273 0.5448 0.6812 0.1225 Uiso 1.0 2 calc R . .
H(129) H 0.4045 0.6719 0.5836 0.1361 Uiso 1.0 2 calc R . .
H(130) H 0.3511 0.6859 0.5235 0.1361 Uiso 1.0 2 calc R . .
H(131) H 0.3360 0.6829 0.6398 0.2233 Uiso 1.0 2 calc R . .
H(132) H 0.2717 0.6621 0.5843 0.2233 Uiso 1.0 2 calc R . .
H(133) H 0.3076 0.7270 0.5914 0.2233 Uiso 1.0 2 calc R . .
H(134) H 0.4026 0.6040 0.4828 0.1163 Uiso 1.0 2 calc R . .
H(135) H 0.4400 0.5795 0.5440 0.1163 Uiso 1.0 2 calc R . .
H(136) H 0.3684 0.5143 0.4343 0.1114 Uiso 1.0 2 calc R . .
H(137) H 0.3700 0.4843 0.4934 0.1114 Uiso 1.0 2 calc R . .
H(138) H 0.4363 0.5030 0.4807 0.1114 Uiso 1.0 2 calc R . .
H(139) H -0.0942 0.8954 0.5186 0.1289 Uiso 1.0 2 calc R . .
H(140) H -0.0939 0.8544 0.4628 0.1289 Uiso 1.0 2 calc R . .
H(141) H -0.1996 0.8846 0.4924 0.1546 Uiso 1.0 2 calc R . .
H(142) H -0.2074 0.8215 0.4577 0.1546 Uiso 1.0 2 calc R . .
H(143) H -0.1904 0.8787 0.4285 0.1546 Uiso 1.0 2 calc R . .
H(144) H -0.1722 0.7348 0.4776 0.1852 Uiso 1.0 2 calc R . .
H(145) H -0.1142 0.7446 0.4509 0.1852 Uiso 1.0 2 calc R . .
H(146) H -0.1315 0.6591 0.5272 0.2229 Uiso 1.0 2 calc R . .
H(147) H -0.0580 0.6834 0.5353 0.2229 Uiso 1.0 2 calc R . .
H(148) H -0.1047 0.6516 0.4726 0.2229 Uiso 1.0 2 calc R . .
H(149) H -0.1787 0.7823 0.5662 0.2203 Uiso 1.0 2 calc R . .
H(150) H -0.1179 0.7607 0.6158 0.2203 Uiso 1.0 2 calc R . .
H(151) H -0.1469 0.8805 0.6043 0.2450 Uiso 1.0 2 calc R . .
H(152) H -0.0713 0.8727 0.6250 0.2450 Uiso 1.0 2 calc R . .
H(153) H -0.1143 0.8529 0.6652 0.2450 Uiso 1.0 2 calc R . .
H(154) H 0.1648 0.8083 0.7167 0.2183 Uiso 1.0 2 calc R . .
H(155) H 0.1573 0.7437 0.6859 0.2183 Uiso 1.0 2 calc R . .
H(156) H 0.2720 0.8269 0.7239 0.2377 Uiso 1.0 2 calc R . .
H(157) H 0.2637 0.7823 0.6673 0.2377 Uiso 1.0 2 calc R . .
H(158) H 0.2674 0.7582 0.7297 0.2377 Uiso 1.0 2 calc R . .
H(159) H 0.1723 0.8164 0.5335 0.1511 Uiso 1.0 2 calc R . .
H(160) H 0.2255 0.7908 0.5862 0.1511 Uiso 1.0 2 calc R . .
H(161) H 0.1355 0.7031 0.5609 0.2535 Uiso 1.0 2 calc R . .
H(162) H 0.1866 0.7075 0.5257 0.2535 Uiso 1.0 2 calc R . .
H(163) H 0.1163 0.7276 0.4969 0.2535 Uiso 1.0 2 calc R . .
H(164) H 0.2266 0.8544 0.5914 0.7911 Uiso 1.0 2 calc R . .
H(165) H 0.1683 0.8916 0.5702 0.7911 Uiso 1.0 2 calc R . .
H(166) H 0.2767 0.9146 0.6761 1.2052 Uiso 1.0 2 calc R . .
H(167) H 0.2120 0.9429 0.6727 1.2052 Uiso 1.0 2 calc R . .
H(168) H 0.2493 0.9578 0.6266 1.2052 Uiso 1.0 2 calc R . .
H(169) H 0.1740 0.2484 0.8102 0.0724 Uiso 1.0 2 calc R . .
H(170) H 0.2298 0.2804 0.7891 0.0724 Uiso 1.0 2 calc R . .
H(171) H 0.2041 0.3052 0.8958 0.0866 Uiso 1.0 2 calc R . .
H(172) H 0.2318 0.3595 0.8688 0.0866 Uiso 1.0 2 calc R . .
H(173) H 0.2732 0.3062 0.8862 0.0866 Uiso 1.0 2 calc R . .
H(174) H 0.1447 0.2861 0.6711 0.0998 Uiso 1.0 2 calc R . .
H(175) H 0.0927 0.2465 0.6912 0.0998 Uiso 1.0 2 calc R . .
H(176) H 0.0112 0.2963 0.6451 0.1330 Uiso 1.0 2 calc R . .
H(177) H 0.0542 0.3052 0.6025 0.1330 Uiso 1.0 2 calc R . .
H(178) H 0.0583 0.3557 0.6528 0.1330 Uiso 1.0 2 calc R . .
H(179) H 0.0796 0.3472 0.8250 0.0822 Uiso 1.0 2 calc R . .
H(180) H 0.0315 0.3382 0.7578 0.0822 Uiso 1.0 2 calc R . .
H(181) H -0.0024 0.2543 0.7899 0.1024 Uiso 1.0 2 calc R . .
H(182) H 0.0677 0.2501 0.8370 0.1024 Uiso 1.0 2 calc R . .
H(183) H 0.0532 0.2307 0.7680 0.1024 Uiso 1.0 2 calc R . .
H(184) H 0.3047 0.4992 0.7096 0.0987 Uiso 1.0 2 calc R . .
H(185) H 0.3033 0.5677 0.7223 0.0987 Uiso 1.0 2 calc R . .
H(186) H 0.3871 0.5556 0.8016 0.1489 Uiso 1.0 2 calc R . .
H(187) H 0.3595 0.4896 0.8046 0.1489 Uiso 1.0 2 calc R . .
H(188) H 0.3302 0.5423 0.8293 0.1489 Uiso 1.0 2 calc R . .
H(189) H 0.1205 0.5411 0.6739 0.1833 Uiso 1.0 2 calc R . .
H(190) H 0.1825 0.5787 0.6666 0.1833 Uiso 1.0 2 calc R . .
H(191) H 0.2025 0.4856 0.6272 0.1646 Uiso 1.0 2 calc R . .
H(192) H 0.1491 0.5206 0.5851 0.1646 Uiso 1.0 2 calc R . .
H(193) H 0.1271 0.4669 0.6166 0.1646 Uiso 1.0 2 calc R . .
H(194) H 0.1715 0.5653 0.8094 0.2097 Uiso 1.0 2 calc R . .
H(195) H 0.2501 0.5722 0.8377 0.2097 Uiso 1.0 2 calc R . .
H(196) H 0.1739 0.6322 0.7436 0.5858 Uiso 1.0 2 calc R . .
H(197) H 0.2419 0.6167 0.7394 0.5858 Uiso 1.0 2 calc R . .
H(198) H 0.2402 0.6583 0.7947 0.5858 Uiso 1.0 2 calc R . .
H(199) H 0.7149 0.7217 0.6477 0.1310 Uiso 1.0 2 calc R . .
H(200) H 0.6926 0.7512 0.6997 0.1310 Uiso 1.0 2 calc R . .
H(201) H 0.7843 0.7304 0.7747 0.1361 Uiso 1.0 2 calc R . .
H(202) H 0.8160 0.7370 0.7232 0.1361 Uiso 1.0 2 calc R . .
H(203) H 0.7913 0.6736 0.7367 0.1361 Uiso 1.0 2 calc R . .
H(204) H 0.6068 0.6593 0.5797 0.1051 Uiso 1.0 2 calc R . .
H(205) H 0.5618 0.6188 0.6068 0.1051 Uiso 1.0 2 calc R . .
H(206) H 0.5231 0.6892 0.6354 0.1308 Uiso 1.0 2 calc R . .
H(207) H 0.5377 0.7149 0.5796 0.1308 Uiso 1.0 2 calc R . .
H(208) H 0.5870 0.7339 0.6454 0.1308 Uiso 1.0 2 calc R . .
H(209) H 0.6694 0.5626 0.6440 0.0788 Uiso 1.0 2 calc R . .
H(210) H 0.7322 0.6051 0.6453 0.0788 Uiso 1.0 2 calc R . .
H(211) H 0.7912 0.5832 0.7358 0.1236 Uiso 1.0 2 calc R . .
H(212) H 0.7453 0.5226 0.7121 0.1236 Uiso 1.0 2 calc R . .
H(213) H 0.7288 0.5689 0.7559 0.1236 Uiso 1.0 2 calc R . .
H(214) H 0.5082 0.6592 0.8762 0.1129 Uiso 1.0 2 calc R . .
H(215) H 0.5497 0.7108 0.8581 0.1129 Uiso 1.0 2 calc R . .
H(216) H 0.4869 0.7048 0.7717 0.2398 Uiso 1.0 2 calc R . .
H(217) H 0.4371 0.6826 0.8047 0.2398 Uiso 1.0 2 calc R . .
H(218) H 0.4649 0.6365 0.7696 0.2398 Uiso 1.0 2 calc R . .
H(219) H 0.5257 0.5453 0.8681 0.0933 Uiso 1.0 2 calc R . .
H(220) H 0.5105 0.5383 0.7977 0.0933 Uiso 1.0 2 calc R . .
H(221) H 0.5757 0.4688 0.8622 0.0994 Uiso 1.0 2 calc R . .
H(222) H 0.6347 0.5179 0.8677 0.0994 Uiso 1.0 2 calc R . .
H(223) H 0.5911 0.4866 0.8038 0.0994 Uiso 1.0 2 calc R . .
H(224) H 0.6778 0.6022 0.9136 0.0759 Uiso 1.0 2 calc R . .
H(225) H 0.6711 0.6700 0.9177 0.0759 Uiso 1.0 2 calc R . .
H(226) H 0.6164 0.6625 0.9823 0.1045 Uiso 1.0 2 calc R . .
H(227) H 0.6577 0.6090 0.9993 0.1045 Uiso 1.0 2 calc R . .
H(228) H 0.5837 0.5973 0.9564 0.1045 Uiso 1.0 2 calc R . .
H(229) H 0.3871 0.6460 1.1180 0.1320 Uiso 1.0 2 calc R . .
H(230) H 0.4633 0.6441 1.1536 0.1320 Uiso 1.0 2 calc R . .
H(231) H 0.4884 0.7411 1.1531 0.4131 Uiso 1.0 2 calc R . .
H(232) H 0.4157 0.7413 1.1539 0.4131 Uiso 1.0 2 calc R . .
H(233) H 0.4303 0.7440 1.0925 0.4131 Uiso 1.0 2 calc R . .
H(234) H 0.5499 0.6470 1.0434 0.0769 Uiso 1.0 2 calc R . .
H(235) H 0.5553 0.6797 1.1057 0.0769 Uiso 1.0 2 calc R . .
H(236) H 0.5199 0.5583 1.0911 0.1078 Uiso 1.0 2 calc R . .
H(237) H 0.5618 0.5986 1.1506 0.1078 Uiso 1.0 2 calc R . .
H(238) H 0.5943 0.5819 1.1015 0.1078 Uiso 1.0 2 calc R . .
H(239) H 0.4234 0.5525 1.0452 0.0850 Uiso 1.0 2 calc R . .
H(240) H 0.3605 0.5808 1.0089 0.0850 Uiso 1.0 2 calc R . .
H(241) H 0.3863 0.5769 0.9243 0.1249 Uiso 1.0 2 calc R . .
H(242) H 0.4194 0.5221 0.9523 0.1249 Uiso 1.0 2 calc R . .
H(243) H 0.4628 0.5836 0.9592 0.1249 Uiso 1.0 2 calc R . .
H(244) H 0.3015 0.8235 0.9687 0.0847 Uiso 1.0 2 calc R . .
H(245) H 0.3112 0.8681 0.9229 0.0847 Uiso 1.0 2 calc R . .
H(246) H 0.2461 0.8099 0.8437 0.1017 Uiso 1.0 2 calc R . .
H(247) H 0.2132 0.7911 0.8919 0.1017 Uiso 1.0 2 calc R . .
H(248) H 0.2619 0.7515 0.8753 0.1017 Uiso 1.0 2 calc R . .
H(249) H 0.4343 0.8877 1.0245 0.0905 Uiso 1.0 2 calc R . .
H(250) H 0.4919 0.8730 1.0005 0.0905 Uiso 1.0 2 calc R . .
H(251) H 0.4678 0.9315 0.9321 0.1244 Uiso 1.0 2 calc R . .
H(252) H 0.4442 0.9646 0.9808 0.1244 Uiso 1.0 2 calc R . .
H(253) H 0.3924 0.9245 0.9258 0.1244 Uiso 1.0 2 calc R . .
H(254) H 0.3766 0.7693 0.8469 0.1305 Uiso 1.0 2 calc R . .
H(255) H 0.3787 0.8385 0.8511 0.1305 Uiso 1.0 2 calc R . .
H(256) H 0.4816 0.8529 0.8730 0.3016 Uiso 1.0 2 calc R . .
H(257) H 0.4686 0.7900 0.8368 0.3016 Uiso 1.0 2 calc R . .
H(258) H 0.4929 0.7959 0.9080 0.3016 Uiso 1.0 2 calc R . .
H(259) H 0.6065 0.9280 0.7381 0.1145 Uiso 1.0 2 calc R . .
H(260) H 0.5792 0.8857 0.7773 0.1145 Uiso 1.0 2 calc R . .
H(261) H 0.6063 0.8052 0.7370 0.1288 Uiso 1.0 2 calc R . .
H(262) H 0.6613 0.8524 0.7300 0.1288 Uiso 1.0 2 calc R . .
H(263) H 0.5972 0.8310 0.6744 0.1288 Uiso 1.0 2 calc R . .
H(264) H 0.5307 0.8743 0.6086 0.0845 Uiso 1.0 2 calc R . .
H(265) H 0.4605 0.8959 0.5885 0.0845 Uiso 1.0 2 calc R . .
H(266) H 0.5669 0.9815 0.6489 0.1051 Uiso 1.0 2 calc R . .
H(267) H 0.5013 0.9899 0.5975 0.1051 Uiso 1.0 2 calc R . .
H(268) H 0.5575 0.9609 0.5811 0.1051 Uiso 1.0 2 calc R . .
H(269) H 0.4018 0.8277 0.6380 0.1802 Uiso 1.0 2 calc R . .
H(270) H 0.4638 0.7939 0.6482 0.1802 Uiso 1.0 2 calc R . .
H(271) H 0.3852 0.7752 0.6976 0.2291 Uiso 1.0 2 calc R . .
H(272) H 0.4338 0.8249 0.7449 0.2291 Uiso 1.0 2 calc R . .
H(273) H 0.4601 0.7670 0.7268 0.2291 Uiso 1.0 2 calc R . .
H(274) H 0.3993 1.1080 0.7084 0.0652 Uiso 1.0 2 calc R . .
H(275) H 0.3403 1.0626 0.6668 0.0652 Uiso 1.0 2 calc R . .
H(276) H 0.3179 1.1578 0.7081 0.0730 Uiso 1.0 2 calc R . .
H(277) H 0.3206 1.1232 0.7648 0.0730 Uiso 1.0 2 calc R . .
H(278) H 0.2680 1.1004 0.7013 0.0730 Uiso 1.0 2 calc R . .
H(279) H 0.3951 1.0888 0.8417 0.1052 Uiso 1.0 2 calc R . .
H(280) H 0.4412 1.0389 0.8613 0.1052 Uiso 1.0 2 calc R . .
H(281) H 0.5252 1.0897 0.8435 0.1249 Uiso 1.0 2 calc R . .
H(282) H 0.4915 1.1433 0.8603 0.1249 Uiso 1.0 2 calc R . .
H(283) H 0.4790 1.1222 0.7920 0.1249 Uiso 1.0 2 calc R . .
H(284) H 0.2866 1.0137 0.7737 0.0865 Uiso 1.0 2 calc R . .
H(285) H 0.2850 0.9689 0.7196 0.0865 Uiso 1.0 2 calc R . .
H(286) H 0.2856 0.9331 0.8160 0.1299 Uiso 1.0 2 calc R . .
H(287) H 0.3626 0.9486 0.8329 0.1299 Uiso 1.0 2 calc R . .
H(288) H 0.3232 0.9021 0.7776 0.1299 Uiso 1.0 2 calc R . .
H(289) H 0.9948 0.3381 0.3736 0.4152 Uiso 1.0 2 calc R . .
H(290) H 0.9421 0.3830 0.3589 0.4152 Uiso 1.0 2 calc R . .
H(291) H 0.9279 0.3215 0.3199 0.4152 Uiso 1.0 2 calc R . .
H(292) H 0.911(6) 0.346(5) 0.424(5) 0.06(4) Uiso 1.0 2 d . . .

loop_
_atom_site_aniso_label
_atom_site_aniso_U_11
_atom_site_aniso_U_22
_atom_site_aniso_U_33
_atom_site_aniso_U_12
_atom_site_aniso_U_13
_atom_site_aniso_U_23
Pt(1) 0.0490(3) 0.0438(3) 0.0558(3) 0.00412(17) 0.00800(19) 0.01171(19)
Pt(2) 0.0516(3) 0.0785(4) 0.0694(4) 0.0059(3) 0.0335(3) 0.0158(3)
Pt(3) 0.0552(3) 0.0583(3) 0.0633(3) 0.0221(2) 0.0315(3) 0.0087(3)
Pt(4) 0.0526(3) 0.03304(19) 0.0419(2) 0.00018(15) 0.01552(17) 0.00348(15)
Pt(5) 0.03139(19) 0.0547(3) 0.1006(4) 0.00642(17) 0.0208(2) 0.0321(3)
Pt(6) 0.03557(18) 0.0498(3) 0.0447(3) 0.01115(16) 0.01366(15) 0.00518(17)
P(1) 0.0476(18) 0.110(4) 0.077(3) 0.005(2) 0.0067(17) 0.003(3)
P(2) 0.0530(17) 0.0471(16) 0.062(2) -0.0022(13) 0.0037(14) 0.0025(15)
P(3) 0.070(3) 0.131(5) 0.149(5) 0.027(3) 0.060(3) 0.061(4)
P(4) 0.070(3) 0.284(11) 0.084(4) 0.044(5) 0.023(3) -0.004(5)
P(5) 0.0590(17) 0.0600(18) 0.0545(18) 0.0165(14) 0.0280(15) 0.0074(15)
P(6) 0.081(3) 0.059(3) 0.131(4) 0.0157(19) 0.052(3) 0.002(3)
P(7) 0.131(4) 0.0497(19) 0.071(3) 0.011(2) 0.066(3) 0.0099(17)
P(8) 0.0433(14) 0.0536(17) 0.0599(18) 0.0030(12) 0.0237(13) 0.0076(14)
P(9) 0.0511(16) 0.0474(16) 0.071(2) 0.0048(13) 0.0258(15) 0.0159(15)
P(10) 0.0529(19) 0.081(3) 0.150(5) 0.0298(18) 0.045(3) 0.066(3)
P(11) 0.0597(17) 0.0475(16) 0.070(2) 0.0192(14) 0.0344(16) 0.0120(15)
P(12) 0.0485(14) 0.0584(17) 0.0465(15) 0.0241(13) 0.0194(12) 0.0122(13)
N(1) 0.047(5) 0.043(5) 0.060(6) 0.008(4) 0.010(5) -0.013(5)
N(2) 0.044(5) 0.047(5) 0.065(6) 0.008(4) 0.022(5) 0.013(5)
N(3) 0.046(5) 0.077(8) 0.068(7) 0.026(5) 0.015(5) 0.035(6)
N(4) 0.083(9) 0.157(15) 0.083(9) 0.085(10) 0.050(8) 0.075(10)
N(5) 0.053(7) 0.22(2) 0.067(8) 0.062(10) 0.028(6) 0.056(11)
N(6) 0.044(5) 0.066(7) 0.054(6) 0.013(5) 0.012(5) 0.014(5)
N(7) 0.046(5) 0.065(6) 0.054(6) 0.014(5) 0.024(5) 0.018(5)
N(8) 0.040(5) 0.051(5) 0.054(6) 0.018(4) 0.015(4) 0.010(5)
N(9) 0.050(6) 0.088(9) 0.058(7) 0.028(6) 0.019(5) 0.002(6)
N(10) 0.055(6) 0.057(7) 0.084(8) -0.003(5) 0.028(6) -0.012(6)
N(11) 0.042(5) 0.037(5) 0.063(6) 0.005(4) 0.022(4) 0.007(4)
N(12) 0.029(4) 0.054(6) 0.056(6) 0.005(4) 0.008(4) 0.001(5)
N(13) 0.036(5) 0.053(6) 0.064(6) 0.012(4) 0.016(4) 0.011(5)
N(14) 0.039(5) 0.052(6) 0.064(6) 0.009(4) 0.019(5) 0.014(5)
N(15) 0.031(4) 0.055(6) 0.051(5) 0.012(4) 0.005(4) 0.000(5)
N(16) 0.115(12) 0.24(3) 0.085(11) 0.118(15) 0.063(10) 0.092(14)
C(1) 0.050(7) 0.052(7) 0.083(10) 0.003(6) 0.024(7) -0.015(7)
C(2) 0.049(6) 0.043(6) 0.077(9) 0.008(5) 0.022(6) 0.007(6)
C(3) 0.046(6) 0.049(6) 0.046(6) 0.002(5) 0.017(5) 0.008(5)
C(10) 0.063(7) 0.045(7) 0.057(7) -0.005(5) 0.022(6) 0.000(6)
C(11) 0.047(6) 0.044(6) 0.052(7) -0.000(5) 0.007(5) 0.006(5)
C(12) 0.058(8) 0.068(9) 0.084(10) 0.007(7) 0.007(7) 0.028(8)
C(13) 0.066(9) 0.079(10) 0.098(12) 0.018(8) 0.022(8) 0.048(10)
C(20) 0.041(6) 0.064(8) 0.081(9) 0.019(6) 0.024(6) 0.029(7)
C(21) 0.060(8) 0.090(11) 0.088(11) 0.027(8) 0.035(8) 0.039(9)
C(22) 0.078(10) 0.129(14) 0.083(11) 0.058(10) 0.049(9) 0.066(11)
C(23) 0.066(10) 0.23(3) 0.085(12) 0.066(13) 0.044(9) 0.099(16)
C(24) 0.051(9) 0.34(4) 0.092(13) 0.081(16) 0.039(9) 0.12(2)
C(25) 0.034(6) 0.161(17) 0.054(8) 0.030(8) 0.009(6) 0.019(10)
C(32) 0.043(7) 0.137(16) 0.074(10) -0.011(8) 0.025(7) 0.012(10)
C(33) 0.047(7) 0.092(11) 0.078(10) 0.005(7) 0.030(7) 0.013(8)
C(34) 0.067(9) 0.090(11) 0.096(12) 0.009(8) 0.054(9) 0.039(9)
C(35) 0.058(7) 0.063(8) 0.087(11) -0.005(6) 0.034(7) 0.016(8)
C(42) 0.053(6) 0.048(6) 0.056(7) 0.005(5) 0.020(6) 0.002(6)
C(43) 0.070(8) 0.075(9) 0.058(8) 0.019(7) 0.023(7) 0.009(7)
C(44) 0.063(8) 0.076(9) 0.060(8) 0.027(7) 0.034(6) 0.016(7)
C(45) 0.035(5) 0.068(8) 0.053(7) 0.015(5) 0.013(5) 0.010(6)
C(46) 0.050(6) 0.071(8) 0.059(7) 0.024(6) 0.022(6) 0.014(6)
C(47) 0.034(5) 0.051(6) 0.045(6) 0.014(5) 0.010(4) 0.008(5)
C(54) 0.059(7) 0.060(8) 0.062(8) 0.017(6) 0.022(6) -0.001(6)
C(55) 0.068(8) 0.072(9) 0.065(8) 0.030(7) 0.039(7) 0.011(7)
C(56) 0.068(8) 0.075(9) 0.068(8) 0.029(7) 0.043(7) 0.019(7)
C(57) 0.059(7) 0.061(8) 0.069(8) 0.021(6) 0.032(7) 0.013(7)
C(64) 0.037(6) 0.076(9) 0.064(8) 0.014(6) 0.019(5) 0.006(7)
C(65) 0.055(7) 0.083(10) 0.061(8) 0.029(7) 0.022(6) -0.004(7)
C(66) 0.053(7) 0.048(7) 0.091(10) 0.023(6) 0.020(7) -0.005(7)
C(67) 0.044(6) 0.060(8) 0.076(9) 0.010(6) 0.023(6) -0.014(7)
C(68) 0.061(7) 0.057(8) 0.080(10) 0.008(6) 0.039(7) -0.009(7)
C(69) 0.066(7) 0.043(6) 0.050(7) -0.008(5) 0.024(6) -0.009(5)
C(76) 0.057(7) 0.035(6) 0.051(7) -0.008(5) 0.011(5) -0.005(5)
C(77) 0.069(8) 0.061(8) 0.055(7) 0.013(6) 0.024(6) 0.014(6)
C(78) 0.064(7) 0.053(7) 0.048(6) 0.019(6) 0.032(6) 0.019(6)
C(79) 0.056(6) 0.025(5) 0.043(6) -0.006(4) 0.017(5) 0.003(4)
C(86) 0.040(5) 0.028(5) 0.046(6) 0.002(4) 0.020(4) 0.000(4)
C(87) 0.038(5) 0.040(6) 0.064(7) -0.007(4) 0.012(5) -0.002(5)
C(88) 0.028(5) 0.066(8) 0.075(9) -0.003(5) 0.013(5) -0.009(7)
C(89) 0.043(6) 0.062(8) 0.060(8) 0.001(5) 0.005(5) 0.001(6)
C(90) 0.027(5) 0.059(7) 0.062(7) 0.010(5) 0.006(5) 0.007(6)
C(91) 0.037(5) 0.048(6) 0.044(6) 0.005(4) 0.018(4) 0.006(5)
C(98) 0.044(6) 0.047(6) 0.076(8) 0.010(5) 0.028(6) 0.025(6)
C(99) 0.032(5) 0.046(6) 0.095(10) 0.010(5) 0.016(6) 0.029(7)
C(100) 0.027(5) 0.087(10) 0.102(11) 0.013(6) 0.009(6) 0.044(9)
C(101) 0.041(6) 0.072(9) 0.081(10) 0.013(6) 0.014(6) 0.026(8)
C(108) 0.035(5) 0.044(6) 0.056(7) 0.005(4) 0.006(5) 0.013(5)
C(109) 0.045(6) 0.071(8) 0.078(9) 0.016(6) 0.029(6) 0.031(7)
C(110) 0.044(6) 0.091(10) 0.043(6) 0.016(6) 0.021(5) 0.023(6)
C(111) 0.041(5) 0.043(6) 0.052(7) 0.000(5) 0.009(5) -0.005(5)
C(112) 0.047(6) 0.061(7) 0.050(7) 0.014(6) 0.009(5) -0.005(6)
C(113) 0.041(5) 0.054(7) 0.049(6) 0.010(5) 0.017(5) -0.004(5)
C(120) 0.038(5) 0.050(6) 0.048(6) 0.015(5) 0.007(5) 0.004(5)
C(121) 0.052(6) 0.048(6) 0.053(7) 0.016(5) 0.024(5) 0.007(5)
C(122) 0.056(7) 0.065(8) 0.044(7) 0.016(6) 0.009(5) 0.006(6)
C(123) 0.048(6) 0.065(8) 0.059(8) 0.015(6) 0.020(6) 0.007(6)
C(130) 0.076(9) 0.105(12) 0.057(8) 0.050(9) 0.021(7) 0.025(8)
C(131) 0.19(3) 0.32(4) 0.083(14) 0.19(3) 0.094(16) 0.11(2)
C(132) 0.096(13) 0.19(3) 0.089(12) 0.094(15) 0.054(11) 0.094(15)

loop_
_atom_type_symbol
_atom_type_description
_atom_type_scat_dispersion_real
_atom_type_scat_dispersion_imag
_atom_type_scat_source
C C 0.003 0.002
;
International Tables for Crystallography
(1992, Vol. C, Tables 4.2.6.8 and 6.1.1.4)
;
H H 0.000 0.000
;
International Tables for Crystallography
(1992, Vol. C, Table 6.1.1.4)
;
N N 0.006 0.003
;
International Tables for Crystallography
(1992, Vol. C, Tables 4.2.6.8 and 6.1.1.4)
;
P P 0.102 0.094
;
International Tables for Crystallography
(1992, Vol. C, Tables 4.2.6.8 and 6.1.1.4)
;
Pt Pt -1.703 8.390
;
International Tables for Crystallography
(1992, Vol. C, Tables 4.2.6.8 and 6.1.1.4)
;
O O 0.011 0.006
;
International Tables for Crystallography
(1992, Vol. C, Tables 4.2.6.8 and 6.1.1.4)
;

loop_
_geom_angle_atom_site_label_1
_geom_angle_atom_site_label_2
_geom_angle_atom_site_label_3
_geom_angle
_geom_angle_publ_flag
_geom_angle_site_symmetry_1
_geom_angle_site_symmetry_2
_geom_angle_site_symmetry_3
P(1) Pt(1) P(2) 177.46(16) yes . . .
P(1) Pt(1) C(11) 93.8(3) yes . . .
P(1) Pt(1) C(12) 88.7(4) yes . . .
P(2) Pt(1) C(11) 88.6(3) yes . . .
P(2) Pt(1) C(12) 89.1(4) yes . . .
C(11) Pt(1) C(12) 172.4(7) yes . . .
P(3) Pt(2) P(4) 175.3(3) yes . . .
P(3) Pt(2) C(33) 87.9(4) yes . . .
P(3) Pt(2) C(34) 94.2(5) yes . . .
P(4) Pt(2) C(33) 87.5(4) yes . . .
P(4) Pt(2) C(34) 90.4(5) yes . . .
C(33) Pt(2) C(34) 177.9(6) yes . . .
P(5) Pt(3) P(6) 174.73(17) yes . . .
P(5) Pt(3) C(55) 94.5(5) yes . . .
P(5) Pt(3) C(56) 88.5(5) yes . . .
P(6) Pt(3) C(55) 86.4(5) yes . . .
P(6) Pt(3) C(56) 91.0(5) yes . . .
C(55) Pt(3) C(56) 174.8(5) yes . . .
P(7) Pt(4) P(8) 177.61(12) yes . . .
P(7) Pt(4) C(77) 84.8(5) yes . . .
P(7) Pt(4) C(78) 92.4(5) yes . . .
P(8) Pt(4) C(77) 92.8(5) yes . . .
P(8) Pt(4) C(78) 90.0(5) yes . . .
C(77) Pt(4) C(78) 177.0(7) yes . . .
P(9) Pt(5) P(10) 174.58(18) yes . . .
P(9) Pt(5) C(99) 89.8(4) yes . . .
P(9) Pt(5) C(100) 87.8(5) yes . . .
P(10) Pt(5) C(99) 89.9(4) yes . . .
P(10) Pt(5) C(100) 92.5(5) yes . . .
C(99) Pt(5) C(100) 177.5(7) yes . . .
P(11) Pt(6) P(12) 177.40(10) yes . . .
P(11) Pt(6) C(121) 91.0(4) yes . . .
P(11) Pt(6) C(122) 88.8(5) yes . . .
P(12) Pt(6) C(121) 90.9(4) yes . . .
P(12) Pt(6) C(122) 89.3(5) yes . . .
C(121) Pt(6) C(122) 179.7(6) yes . . .
Pt(1) P(1) C(133) 118.1(9) yes . . .
Pt(1) P(1) C(135) 121.1(10) yes . . .
Pt(1) P(1) C(137) 115.3(11) yes . . .
C(133) P(1) C(135) 108.3(13) yes . . .
C(133) P(1) C(137) 80.2(17) yes . . .
C(135) P(1) C(137) 106.3(16) yes . . .
Pt(1) P(2) C(139) 112.5(6) yes . . .
Pt(1) P(2) C(141) 115.3(8) yes . . .
Pt(1) P(2) C(143) 114.7(6) yes . . .
C(139) P(2) C(141) 107.7(10) yes . . .
C(139) P(2) C(143) 106.4(10) yes . . .
C(141) P(2) C(143) 99.1(12) yes . . .
Pt(2) P(3) C(145) 114.5(8) yes . . .
Pt(2) P(3) C(147) 113.1(12) yes . . .
Pt(2) P(3) C(149) 118.4(12) yes . . .
C(145) P(3) C(147) 97.5(13) yes . . .
C(145) P(3) C(149) 110.3(15) yes . . .
C(147) P(3) C(149) 100.2(16) yes . . .
Pt(2) P(4) C(151) 120.0(13) yes . . .
Pt(2) P(4) C(153) 120.3(8) yes . . .
Pt(2) P(4) C(155) 125(3) yes . . .
C(151) P(4) C(153) 108.2(16) yes . . .
C(151) P(4) C(155) 106(3) yes . . .
C(153) P(4) C(155) 65(3) yes . . .
Pt(3) P(5) C(157) 114.2(5) yes . . .
Pt(3) P(5) C(159) 111.1(7) yes . . .
Pt(3) P(5) C(161) 114.4(5) yes . . .
C(157) P(5) C(159) 105.7(8) yes . . .
C(157) P(5) C(161) 105.8(8) yes . . .
C(159) P(5) C(161) 104.8(8) yes . . .
Pt(3) P(6) C(163) 119.1(7) yes . . .
Pt(3) P(6) C(165) 110.7(13) yes . . .
Pt(3) P(6) C(167) 112.1(10) yes . . .
C(163) P(6) C(165) 104.2(13) yes . . .
C(163) P(6) C(167) 105.3(14) yes . . .
C(165) P(6) C(167) 104.1(16) yes . . .
Pt(4) P(7) C(169) 121.3(9) yes . . .
Pt(4) P(7) C(171) 106.8(7) yes . . .
Pt(4) P(7) C(173) 113.9(6) yes . . .
C(169) P(7) C(171) 98.5(9) yes . . .
C(169) P(7) C(173) 112.0(11) yes . . .
C(171) P(7) C(173) 100.6(8) yes . . .
Pt(4) P(8) C(175) 112.5(8) yes . . .
Pt(4) P(8) C(177) 116.1(7) yes . . .
Pt(4) P(8) C(179) 112.6(6) yes . . .
C(175) P(8) C(177) 106.2(9) yes . . .
C(175) P(8) C(179) 104.9(8) yes . . .
C(177) P(8) C(179) 103.6(7) yes . . .
Pt(5) P(9) C(181) 113.0(8) yes . . .
Pt(5) P(9) C(183) 116.1(6) yes . . .
Pt(5) P(9) C(185) 114.7(5) yes . . .
C(181) P(9) C(183) 99.5(9) yes . . .
C(181) P(9) C(185) 105.8(10) yes . . .
C(183) P(9) C(185) 106.1(7) yes . . .
Pt(5) P(10) C(187) 118.2(6) yes . . .
Pt(5) P(10) C(189) 109.5(5) yes . . .
Pt(5) P(10) C(191) 116.3(9) yes . . .
C(187) P(10) C(189) 99.7(8) yes . . .
C(187) P(10) C(191) 106.6(10) yes . . .
C(189) P(10) C(191) 104.4(10) yes . . .
Pt(6) P(11) C(199) 115.4(8) yes . . .
Pt(6) P(11) C(201) 115.7(6) yes . . .
Pt(6) P(11) C(203) 107.9(11) yes . . .
C(199) P(11) C(201) 105.5(10) yes . . .
C(199) P(11) C(203) 114.8(12) yes . . .
C(201) P(11) C(203) 96.0(12) yes . . .
Pt(6) P(12) C(193) 114.3(5) yes . . .
Pt(6) P(12) C(195) 117.5(7) yes . . .
Pt(6) P(12) C(197) 109.3(6) yes . . .
C(193) P(12) C(195) 104.2(8) yes . . .
C(193) P(12) C(197) 104.4(7) yes . . .
C(195) P(12) C(197) 106.1(9) yes . . .
C(1) N(1) C(66) 109.8(10) yes . . .
C(1) N(1) C(67) 110.9(11) yes . . .
C(66) N(1) C(67) 112.0(10) yes . . .
C(2) N(2) C(3) 117.3(12) yes . . .
C(20) N(3) C(21) 116.0(13) yes . . .
C(22) N(4) C(23) 111.0(15) yes . . .
C(22) N(4) C(132) 111.9(16) yes . . .
C(23) N(4) C(132) 110.8(17) yes . . .
C(24) N(5) C(25) 121(2) yes . . .
C(42) N(6) C(43) 119.3(11) yes . . .
C(44) N(7) C(45) 111.0(10) yes . . .
C(44) N(7) C(110) 114.0(10) yes . . .
C(45) N(7) C(110) 111.0(10) yes . . .
C(46) N(8) C(47) 117.2(11) yes . . .
C(64) N(9) C(65) 119.2(13) yes . . .
C(68) N(10) C(69) 116.5(10) yes . . .
C(86) N(11) C(87) 118.4(10) yes . . .
C(88) N(12) C(89) 111.7(10) yes . . .
C(88) N(12) C(111) 110.5(10) yes . . .
C(89) N(12) C(111) 111.0(10) yes . . .
C(90) N(13) C(91) 117.5(12) yes . . .
C(108) N(14) C(109) 118.3(10) yes . . .
C(112) N(15) C(113) 117.6(11) yes . . .
C(130) N(16) C(131) 120(2) yes . . .
N(1) C(1) C(2) 110.4(11) yes . . .
N(2) C(2) C(1) 111.5(12) yes . . .
N(2) C(3) C(4) 124.4(12) yes . . .
C(3) C(4) C(5) 123.0(12) yes . . .
C(3) C(4) C(9) 117.5(12) yes . . .
C(5) C(4) C(9) 119.5(12) yes . . .
C(4) C(5) C(6) 121.4(13) yes . . .
C(5) C(6) C(7) 121.0(13) yes . . .
C(6) C(7) C(8) 117.9(12) yes . . .
C(6) C(7) C(10) 120.0(12) yes . . .
C(8) C(7) C(10) 122.0(13) yes . . .
C(7) C(8) C(9) 121.0(15) yes . . .
C(4) C(9) C(8) 119.2(14) yes . . .
C(7) C(10) C(11) 171.9(16) yes . . .
Pt(1) C(11) C(10) 168.8(12) yes . . .
Pt(1) C(12) C(13) 175.1(16) yes . . .
C(12) C(13) C(14) 175(2) yes . . .
C(13) C(14) C(15) 116.2(13) yes . . .
C(13) C(14) C(19) 123.5(15) yes . . .
C(15) C(14) C(19) 120.3(14) yes . . .
C(14) C(15) C(16) 118.7(14) yes . . .
C(15) C(16) C(17) 121.6(15) yes . . .
C(16) C(17) C(18) 118.0(14) yes . . .
C(16) C(17) C(20) 122.1(14) yes . . .
C(18) C(17) C(20) 119.8(13) yes . . .
C(17) C(18) C(19) 120.9(14) yes . . .
C(14) C(19) C(18) 120.4(16) yes . . .
N(3) C(20) C(17) 124.6(13) yes . . .
N(3) C(21) C(22) 110.0(12) yes . . .
N(4) C(22) C(21) 110.8(15) yes . . .
N(4) C(23) C(24) 111.2(18) yes . . .
N(5) C(24) C(23) 119(3) yes . . .
N(5) C(25) C(26) 121.0(17) yes . . .
C(25) C(26) C(27) 123.7(15) yes . . .
C(25) C(26) C(31) 118.2(16) yes . . .
C(27) C(26) C(31) 118.1(17) yes . . .
C(26) C(27) C(28) 123.1(16) yes . . .
C(27) C(28) C(29) 121.3(17) yes . . .
C(28) C(29) C(30) 116.6(17) yes . . .
C(28) C(29) C(32) 124.1(17) yes . . .
C(30) C(29) C(32) 119.2(16) yes . . .
C(29) C(30) C(31) 120.0(17) yes . . .
C(26) C(31) C(30) 120.7(17) yes . . .
C(29) C(32) C(33) 174.9(14) yes . . .
Pt(2) C(33) C(32) 173.6(14) yes . . .
Pt(2) C(34) C(35) 176.8(14) yes . . .
C(34) C(35) C(36) 178.5(14) yes . . .
C(35) C(36) C(37) 118.7(12) yes . . .
C(35) C(36) C(41) 122.8(14) yes . . .
C(37) C(36) C(41) 118.5(14) yes . . .
C(36) C(37) C(38) 119.8(12) yes . . .
C(37) C(38) C(39) 121.0(13) yes . . .
C(38) C(39) C(40) 119.2(13) yes . . .
C(38) C(39) C(42) 120.5(12) yes . . .
C(40) C(39) C(42) 120.2(11) yes . . .
C(39) C(40) C(41) 119.9(12) yes . . .
C(36) C(41) C(40) 121.5(15) yes . . .
N(6) C(42) C(39) 121.7(11) yes . . .
N(6) C(43) C(44) 108.6(10) yes . . .
N(7) C(44) C(43) 112.9(13) yes . . .
N(7) C(45) C(46) 112.9(11) yes . . .
N(8) C(46) C(45) 108.4(11) yes . . .
N(8) C(47) C(48) 124.7(11) yes . . .
C(47) C(48) C(49) 122.3(11) yes . . .
C(47) C(48) C(53) 120.4(10) yes . . .
C(49) C(48) C(53) 117.3(12) yes . . .
C(48) C(49) C(50) 121.0(12) yes . . .
C(49) C(50) C(51) 121.3(12) yes . . .
C(50) C(51) C(52) 116.8(13) yes . . .
C(50) C(51) C(54) 121.0(12) yes . . .
C(52) C(51) C(54) 122.2(13) yes . . .
C(51) C(52) C(53) 122.2(13) yes . . .
C(48) C(53) C(52) 121.3(11) yes . . .
C(51) C(54) C(55) 175.4(13) yes . . .
Pt(3) C(55) C(54) 172.6(11) yes . . .
Pt(3) C(56) C(57) 177.1(13) yes . . .
C(56) C(57) C(58) 177.0(15) yes . . .
C(57) C(58) C(59) 121.5(12) yes . . .
C(57) C(58) C(63) 120.4(12) yes . . .
C(59) C(58) C(63) 118.1(13) yes . . .
C(58) C(59) C(60) 122.0(13) yes . . .
C(59) C(60) C(61) 120.4(12) yes . . .
C(60) C(61) C(62) 118.9(13) yes . . .
C(60) C(61) C(64) 121.7(12) yes . . .
C(62) C(61) C(64) 119.4(13) yes . . .
C(61) C(62) C(63) 120.1(13) yes . . .
C(58) C(63) C(62) 120.1(13) yes . . .
N(9) C(64) C(61) 121.3(13) yes . . .
N(9) C(65) C(66) 110.6(11) yes . . .
N(1) C(66) C(65) 112.8(11) yes . . .
N(1) C(67) C(68) 111.4(11) yes . . .
N(10) C(68) C(67) 106.5(12) yes . . .
N(10) C(69) C(70) 120.0(11) yes . . .
C(69) C(70) C(71) 120.0(10) yes . . .
C(69) C(70) C(75) 122.0(12) yes . . .
C(71) C(70) C(75) 118.0(11) yes . . .
C(70) C(71) C(72) 119.7(10) yes . . .
C(71) C(72) C(73) 121.5(13) yes . . .
C(72) C(73) C(74) 117.9(11) yes . . .
C(72) C(73) C(76) 122.8(12) yes . . .
C(74) C(73) C(76) 119.3(10) yes . . .
C(73) C(74) C(75) 120.6(11) yes . . .
C(70) C(75) C(74) 122.3(13) yes . . .
C(73) C(76) C(77) 172.9(15) yes . . .
Pt(4) C(77) C(76) 173.6(13) yes . . .
Pt(4) C(78) C(79) 179.1(11) yes . . .
C(78) C(79) C(80) 177.1(13) yes . . .
C(79) C(80) C(81) 119.5(10) yes . . .
C(79) C(80) C(85) 120.8(9) yes . . .
C(81) C(80) C(85) 119.6(9) yes . . .
C(80) C(81) C(82) 120.9(10) yes . . .
C(81) C(82) C(83) 118.3(9) yes . . .
C(82) C(83) C(84) 120.9(9) yes . . .
C(82) C(83) C(86) 120.4(9) yes . . .
C(84) C(83) C(86) 118.7(10) yes . . .
C(83) C(84) C(85) 120.9(10) yes . . .
C(80) C(85) C(84) 119.3(9) yes . . .
N(11) C(86) C(83) 123.1(10) yes . . .
N(11) C(87) C(88) 111.7(10) yes . . .
N(12) C(88) C(87) 113.1(9) yes . . .
N(12) C(89) C(90) 112.2(10) yes . . .
N(13) C(90) C(89) 110.8(10) yes . . .
N(13) C(91) C(92) 125.5(12) yes . . .
C(91) C(92) C(93) 119.7(11) yes . . .
C(91) C(92) C(97) 121.6(9) yes . . .
C(93) C(92) C(97) 118.7(9) yes . . .
C(92) C(93) C(94) 121.5(11) yes . . .
C(93) C(94) C(95) 120.7(10) yes . . .
C(94) C(95) C(96) 118.2(9) yes . . .
C(94) C(95) C(98) 122.2(10) yes . . .
C(96) C(95) C(98) 119.6(12) yes . . .
C(95) C(96) C(97) 120.5(12) yes . . .
C(92) C(97) C(96) 120.3(10) yes . . .
C(95) C(98) C(99) 177.1(16) yes . . .
Pt(5) C(99) C(98) 175.2(14) yes . . .
Pt(5) C(100) C(101) 171.8(15) yes . . .
C(100) C(101) C(102) 176.0(16) yes . . .
C(101) C(102) C(103) 122.9(14) yes . . .
C(101) C(102) C(107) 118.9(12) yes . . .
C(103) C(102) C(107) 118.1(14) yes . . .
C(102) C(103) C(104) 121.5(15) yes . . .
C(103) C(104) C(105) 121.5(11) yes . . .
C(104) C(105) C(106) 117.8(13) yes . . .
C(104) C(105) C(108) 121.2(10) yes . . .
C(106) C(105) C(108) 120.9(13) yes . . .
C(105) C(106) C(107) 119.8(16) yes . . .
C(102) C(107) C(106) 121.0(14) yes . . .
N(14) C(108) C(105) 123.4(9) yes . . .
N(14) C(109) C(110) 109.3(11) yes . . .
N(7) C(110) C(109) 113.3(12) yes . . .
N(12) C(111) C(112) 112.4(9) yes . . .
N(15) C(112) C(111) 111.2(11) yes . . .
N(15) C(113) C(114) 123.1(11) yes . . .
C(113) C(114) C(115) 121.3(10) yes . . .
C(113) C(114) C(119) 120.8(9) yes . . .
C(115) C(114) C(119) 117.9(9) yes . . .
C(114) C(115) C(116) 121.8(11) yes . . .
C(115) C(116) C(117) 120.2(10) yes . . .
C(116) C(117) C(118) 117.9(9) yes . . .
C(116) C(117) C(120) 121.6(10) yes . . .
C(118) C(117) C(120) 120.5(11) yes . . .
C(117) C(118) C(119) 121.2(11) yes . . .
C(114) C(119) C(118) 121.0(9) yes . . .
C(117) C(120) C(121) 173.2(12) yes . . .
Pt(6) C(121) C(120) 177.0(12) yes . . .
Pt(6) C(122) C(123) 175.7(12) yes . . .
C(122) C(123) C(124) 174.0(14) yes . . .
C(123) C(124) C(125) 123.3(14) yes . . .
C(123) C(124) C(129) 120.4(11) yes . . .
C(125) C(124) C(129) 116.2(12) yes . . .
C(124) C(125) C(126) 121.8(17) yes . . .
C(125) C(126) C(127) 120.0(15) yes . . .
C(126) C(127) C(128) 119.5(13) yes . . .
C(126) C(127) C(130) 119.1(13) yes . . .
C(128) C(127) C(130) 121.3(14) yes . . .
C(127) C(128) C(129) 121.6(14) yes . . .
C(124) C(129) C(128) 120.8(12) yes . . .
N(16) C(130) C(127) 123.3(15) yes . . .
N(16) C(131) C(132) 109(3) yes . . .
N(4) C(132) C(131) 114(3) yes . . .
P(1) C(133) C(134) 100(2) yes . . .
P(1) C(135) C(136) 111(2) yes . . .
P(1) C(137) C(138) 101(4) yes . . .
P(2) C(139) C(140) 115.3(14) yes . . .
P(2) C(141) C(142) 109.3(19) yes . . .
P(2) C(143) C(144) 116.8(15) yes . . .
P(3) C(145) C(146) 120.2(19) yes . . .
P(3) C(147) C(148) 115(2) yes . . .
P(3) C(149) C(150) 99(3) yes . . .
P(4) C(151) C(152) 116(3) yes . . .
P(4) C(153) C(154) 110(3) yes . . .
P(4) C(155) C(156) 131(9) yes . . .
P(5) C(157) C(158) 113.1(11) yes . . .
P(5) C(159) C(160) 112.3(15) yes . . .
P(5) C(161) C(162) 114.1(13) yes . . .
P(6) C(163) C(164) 111.7(17) yes . . .
P(6) C(165) C(166) 96(5) yes . . .
P(6) C(167) C(168) 111(3) yes . . .
P(7) C(169) C(170) 103.4(16) yes . . .
P(7) C(171) C(172) 111.4(14) yes . . .
P(7) C(173) C(174) 112.7(13) yes . . .
P(8) C(175) C(176) 117(3) yes . . .
P(8) C(177) C(178) 113.5(12) yes . . .
P(8) C(179) C(180) 118.1(11) yes . . .
P(9) C(181) C(182) 99(4) yes . . .
P(9) C(183) C(184) 118.0(12) yes . . .
P(9) C(185) C(186) 112.3(13) yes . . .
P(10) C(187) C(188) 116.9(13) yes . . .
P(10) C(189) C(190) 111.5(12) yes . . .
P(10) C(191) C(192) 115(3) yes . . .
P(12) C(193) C(194) 116.3(11) yes . . .
P(12) C(195) C(196) 111.3(15) yes . . .
P(12) C(197) C(198) 114.1(13) yes . . .
P(11) C(199) C(200) 116.3(13) yes . . .
P(11) C(201) C(202) 114.9(12) yes . . .
P(11) C(203) C(204) 116(3) yes . . .
C(205) O(1) H(292) 111(12) no . . .
N(1) C(1) H(1) 109.576 no . . .
N(1) C(1) H(2) 109.572 no . . .
C(2) C(1) H(1) 109.554 no . . .
C(2) C(1) H(2) 109.564 no . . .
H(1) C(1) H(2) 108.115 no . . .
N(2) C(2) H(3) 109.324 no . . .
N(2) C(2) H(4) 109.327 no . . .
C(1) C(2) H(3) 109.344 no . . .
C(1) C(2) H(4) 109.333 no . . .
H(3) C(2) H(4) 107.978 no . . .
N(2) C(3) H(5) 117.761 no . . .
C(4) C(3) H(5) 117.791 no . . .
C(4) C(5) H(6) 119.327 no . . .
C(6) C(5) H(6) 119.300 no . . .
C(5) C(6) H(7) 119.485 no . . .
C(7) C(6) H(7) 119.473 no . . .
C(7) C(8) H(8) 119.483 no . . .
C(9) C(8) H(8) 119.486 no . . .
C(4) C(9) H(9) 120.417 no . . .
C(8) C(9) H(9) 120.426 no . . .
C(14) C(15) H(10) 120.637 no . . .
C(16) C(15) H(10) 120.629 no . . .
C(15) C(16) H(11) 119.179 no . . .
C(17) C(16) H(11) 119.199 no . . .
C(17) C(18) H(12) 119.542 no . . .
C(19) C(18) H(12) 119.520 no . . .
C(14) C(19) H(13) 119.821 no . . .
C(18) C(19) H(13) 119.825 no . . .
N(3) C(20) H(14) 117.706 no . . .
C(17) C(20) H(14) 117.717 no . . .
N(3) C(21) H(15) 109.649 no . . .
N(3) C(21) H(16) 109.636 no . . .
C(22) C(21) H(15) 109.665 no . . .
C(22) C(21) H(16) 109.663 no . . .
H(15) C(21) H(16) 108.176 no . . .
N(4) C(22) H(17) 109.484 no . . .
N(4) C(22) H(18) 109.481 no . . .
C(21) C(22) H(17) 109.476 no . . .
C(21) C(22) H(18) 109.478 no . . .
H(17) C(22) H(18) 108.081 no . . .
N(4) C(23) H(19) 109.392 no . . .
N(4) C(23) H(20) 109.393 no . . .
C(24) C(23) H(19) 109.388 no . . .
C(24) C(23) H(20) 109.401 no . . .
H(19) C(23) H(20) 108.009 no . . .
N(5) C(24) H(21) 107.510 no . . .
N(5) C(24) H(22) 107.513 no . . .
C(23) C(24) H(21) 107.502 no . . .
C(23) C(24) H(22) 107.508 no . . .
H(21) C(24) H(22) 106.995 no . . .
N(5) C(25) H(23) 119.515 no . . .
C(26) C(25) H(23) 119.513 no . . .
C(26) C(27) H(24) 118.450 no . . .
C(28) C(27) H(24) 118.468 no . . .
C(27) C(28) H(25) 119.324 no . . .
C(29) C(28) H(25) 119.342 no . . .
C(29) C(30) H(26) 120.015 no . . .
C(31) C(30) H(26) 119.999 no . . .
C(26) C(31) H(27) 119.643 no . . .
C(30) C(31) H(27) 119.635 no . . .
C(36) C(37) H(28) 120.104 no . . .
C(38) C(37) H(28) 120.101 no . . .
C(37) C(38) H(29) 119.475 no . . .
C(39) C(38) H(29) 119.484 no . . .
C(39) C(40) H(30) 120.060 no . . .
C(41) C(40) H(30) 120.047 no . . .
C(36) C(41) H(31) 119.261 no . . .
C(40) C(41) H(31) 119.252 no . . .
N(6) C(42) H(32) 119.122 no . . .
C(39) C(42) H(32) 119.154 no . . .
N(6) C(43) H(33) 109.968 no . . .
N(6) C(43) H(34) 109.970 no . . .
C(44) C(43) H(33) 109.968 no . . .
C(44) C(43) H(34) 109.982 no . . .
H(33) C(43) H(34) 108.353 no . . .
N(7) C(44) H(35) 109.011 no . . .
N(7) C(44) H(36) 108.995 no . . .
C(43) C(44) H(35) 109.004 no . . .
C(43) C(44) H(36) 109.008 no . . .
H(35) C(44) H(36) 107.802 no . . .
N(7) C(45) H(37) 109.012 no . . .
N(7) C(45) H(38) 109.016 no . . .
C(46) C(45) H(37) 109.007 no . . .
C(46) C(45) H(38) 108.993 no . . .
H(37) C(45) H(38) 107.773 no . . .
N(8) C(46) H(39) 110.031 no . . .
N(8) C(46) H(40) 110.028 no . . .
C(45) C(46) H(39) 110.011 no . . .
C(45) C(46) H(40) 110.011 no . . .
H(39) C(46) H(40) 108.377 no . . .
N(8) C(47) H(41) 117.671 no . . .
C(48) C(47) H(41) 117.662 no . . .
C(48) C(49) H(42) 119.515 no . . .
C(50) C(49) H(42) 119.507 no . . .
C(49) C(50) H(43) 119.370 no . . .
C(51) C(50) H(43) 119.371 no . . .
C(51) C(52) H(44) 118.905 no . . .
C(53) C(52) H(44) 118.905 no . . .
C(48) C(53) H(45) 119.352 no . . .
C(52) C(53) H(45) 119.352 no . . .
C(58) C(59) H(46) 119.030 no . . .
C(60) C(59) H(46) 119.020 no . . .
C(59) C(60) H(47) 119.817 no . . .
C(61) C(60) H(47) 119.817 no . . .
C(61) C(62) H(48) 119.929 no . . .
C(63) C(62) H(48) 119.928 no . . .
C(58) C(63) H(49) 119.924 no . . .
C(62) C(63) H(49) 119.932 no . . .
N(9) C(64) H(50) 119.346 no . . .
C(61) C(64) H(50) 119.346 no . . .
N(9) C(65) H(51) 109.524 no . . .
N(9) C(65) H(52) 109.531 no . . .
C(66) C(65) H(51) 109.549 no . . .
C(66) C(65) H(52) 109.536 no . . .
H(51) C(65) H(52) 108.098 no . . .
N(1) C(66) H(53) 109.040 no . . .
N(1) C(66) H(54) 109.040 no . . .
C(65) C(66) H(53) 109.024 no . . .
C(65) C(66) H(54) 109.028 no . . .
H(53) C(66) H(54) 107.808 no . . .
N(1) C(67) H(55) 109.353 no . . .
N(1) C(67) H(56) 109.336 no . . .
C(68) C(67) H(55) 109.342 no . . .
C(68) C(67) H(56) 109.344 no . . .
H(55) C(67) H(56) 107.974 no . . .
N(10) C(68) H(57) 110.428 no . . .
N(10) C(68) H(58) 110.427 no . . .
C(67) C(68) H(57) 110.429 no . . .
C(67) C(68) H(58) 110.430 no . . .
H(57) C(68) H(58) 108.634 no . . .
N(10) C(69) H(59) 120.007 no . . .
C(70) C(69) H(59) 120.003 no . . .
C(70) C(71) H(60) 120.130 no . . .
C(72) C(71) H(60) 120.135 no . . .
C(71) C(72) H(61) 119.267 no . . .
C(73) C(72) H(61) 119.263 no . . .
C(73) C(74) H(62) 119.683 no . . .
C(75) C(74) H(62) 119.677 no . . .
C(70) C(75) H(63) 118.859 no . . .
C(74) C(75) H(63) 118.862 no . . .
C(80) C(81) H(64) 119.560 no . . .
C(82) C(81) H(64) 119.561 no . . .
C(81) C(82) H(65) 120.838 no . . .
C(83) C(82) H(65) 120.834 no . . .
C(83) C(84) H(66) 119.552 no . . .
C(85) C(84) H(66) 119.557 no . . .
C(80) C(85) H(67) 120.342 no . . .
C(84) C(85) H(67) 120.348 no . . .
N(11) C(86) H(68) 118.463 no . . .
C(83) C(86) H(68) 118.460 no . . .
N(11) C(87) H(69) 109.288 no . . .
N(11) C(87) H(70) 109.285 no . . .
C(88) C(87) H(69) 109.270 no . . .
C(88) C(87) H(70) 109.273 no . . .
H(69) C(87) H(70) 107.957 no . . .
N(12) C(88) H(71) 108.958 no . . .
N(12) C(88) H(72) 108.941 no . . .
C(87) C(88) H(71) 108.949 no . . .
C(87) C(88) H(72) 108.955 no . . .
H(71) C(88) H(72) 107.776 no . . .
N(12) C(89) H(73) 109.167 no . . .
N(12) C(89) H(74) 109.174 no . . .
C(90) C(89) H(73) 109.159 no . . .
C(90) C(89) H(74) 109.153 no . . .
H(73) C(89) H(74) 107.869 no . . .
N(13) C(90) H(75) 109.486 no . . .
N(13) C(90) H(76) 109.501 no . . .
C(89) C(90) H(75) 109.490 no . . .
C(89) C(90) H(76) 109.498 no . . .
H(75) C(90) H(76) 108.062 no . . .
N(13) C(91) H(77) 117.259 no . . .
C(92) C(91) H(77) 117.259 no . . .
C(92) C(93) H(78) 119.239 no . . .
C(94) C(93) H(78) 119.246 no . . .
C(93) C(94) H(79) 119.632 no . . .
C(95) C(94) H(79) 119.634 no . . .
C(95) C(96) H(80) 119.735 no . . .
C(97) C(96) H(80) 119.739 no . . .
C(92) C(97) H(81) 119.872 no . . .
C(96) C(97) H(81) 119.848 no . . .
C(102) C(103) H(82) 119.257 no . . .
C(104) C(103) H(82) 119.275 no . . .
C(103) C(104) H(83) 119.233 no . . .
C(105) C(104) H(83) 119.219 no . . .
C(105) C(106) H(84) 120.117 no . . .
C(107) C(106) H(84) 120.108 no . . .
C(102) C(107) H(85) 119.498 no . . .
C(106) C(107) H(85) 119.519 no . . .
N(14) C(108) H(86) 118.291 no . . .
C(105) C(108) H(86) 118.299 no . . .
N(14) C(109) H(87) 109.826 no . . .
N(14) C(109) H(88) 109.812 no . . .
C(110) C(109) H(87) 109.824 no . . .
C(110) C(109) H(88) 109.821 no . . .
H(87) C(109) H(88) 108.238 no . . .
N(7) C(110) H(89) 108.913 no . . .
N(7) C(110) H(90) 108.919 no . . .
C(109) C(110) H(89) 108.911 no . . .
C(109) C(110) H(90) 108.913 no . . .
H(89) C(110) H(90) 107.741 no . . .
N(12) C(111) H(91) 109.104 no . . .
N(12) C(111) H(92) 109.113 no . . .
C(112) C(111) H(91) 109.111 no . . .
C(112) C(111) H(92) 109.122 no . . .
H(91) C(111) H(92) 107.849 no . . .
N(15) C(112) H(93) 109.380 no . . .
N(15) C(112) H(94) 109.382 no . . .
C(111) C(112) H(93) 109.382 no . . .
C(111) C(112) H(94) 109.385 no . . .
H(93) C(112) H(94) 108.019 no . . .
N(15) C(113) H(95) 118.449 no . . .
C(114) C(113) H(95) 118.452 no . . .
C(114) C(115) H(96) 119.127 no . . .
C(116) C(115) H(96) 119.116 no . . .
C(115) C(116) H(97) 119.879 no . . .
C(117) C(116) H(97) 119.872 no . . .
C(117) C(118) H(98) 119.411 no . . .
C(119) C(118) H(98) 119.405 no . . .
C(114) C(119) H(99) 119.502 no . . .
C(118) C(119) H(99) 119.508 no . . .
C(124) C(125) H(100) 119.123 no . . .
C(126) C(125) H(100) 119.119 no . . .
C(125) C(126) H(101) 119.998 no . . .
C(127) C(126) H(101) 120.002 no . . .
C(127) C(128) H(102) 119.193 no . . .
C(129) C(128) H(102) 119.201 no . . .
C(124) C(129) H(103) 119.620 no . . .
C(128) C(129) H(103) 119.614 no . . .
N(16) C(130) H(104) 118.335 no . . .
C(127) C(130) H(104) 118.354 no . . .
N(16) C(131) H(105) 109.933 no . . .
N(16) C(131) H(106) 109.945 no . . .
C(132) C(131) H(105) 109.916 no . . .
C(132) C(131) H(106) 109.926 no . . .
H(105) C(131) H(106) 108.315 no . . .
N(4) C(132) H(107) 108.857 no . . .
N(4) C(132) H(108) 108.848 no . . .
C(131) C(132) H(107) 108.881 no . . .
C(131) C(132) H(108) 108.865 no . . .
H(107) C(132) H(108) 107.716 no . . .
P(1) C(133) H(109) 111.779 no . . .
P(1) C(133) H(110) 111.777 no . . .
C(134) C(133) H(109) 111.786 no . . .
C(134) C(133) H(110) 111.787 no . . .
H(109) C(133) H(110) 109.515 no . . .
C(133) C(134) H(111) 109.472 no . . .
C(133) C(134) H(112) 109.470 no . . .
C(133) C(134) H(113) 109.468 no . . .
H(111) C(134) H(112) 109.471 no . . .
H(111) C(134) H(113) 109.473 no . . .
H(112) C(134) H(113) 109.473 no . . .
P(1) C(135) H(114) 109.369 no . . .
P(1) C(135) H(115) 109.369 no . . .
C(136) C(135) H(114) 109.369 no . . .
C(136) C(135) H(115) 109.367 no . . .
H(114) C(135) H(115) 107.997 no . . .
C(135) C(136) H(116) 109.472 no . . .
C(135) C(136) H(117) 109.470 no . . .
C(135) C(136) H(118) 109.476 no . . .
H(116) C(136) H(117) 109.468 no . . .
H(116) C(136) H(118) 109.466 no . . .
H(117) C(136) H(118) 109.474 no . . .
P(1) C(137) H(119) 111.617 no . . .
P(1) C(137) H(120) 111.621 no . . .
C(138) C(137) H(119) 111.615 no . . .
C(138) C(137) H(120) 111.614 no . . .
H(119) C(137) H(120) 109.405 no . . .
C(137) C(138) H(121) 109.473 no . . .
C(137) C(138) H(122) 109.470 no . . .
C(137) C(138) H(123) 109.476 no . . .
H(121) C(138) H(122) 109.470 no . . .
H(121) C(138) H(123) 109.473 no . . .
H(122) C(138) H(123) 109.465 no . . .
P(2) C(139) H(124) 108.460 no . . .
P(2) C(139) H(125) 108.462 no . . .
C(140) C(139) H(124) 108.463 no . . .
C(140) C(139) H(125) 108.447 no . . .
H(124) C(139) H(125) 107.501 no . . .
C(139) C(140) H(126) 109.461 no . . .
C(139) C(140) H(127) 109.484 no . . .
C(139) C(140) H(128) 109.465 no . . .
H(126) C(140) H(127) 109.468 no . . .
H(126) C(140) H(128) 109.470 no . . .
H(127) C(140) H(128) 109.480 no . . .
P(2) C(141) H(129) 109.819 no . . .
P(2) C(141) H(130) 109.832 no . . .
C(142) C(141) H(129) 109.825 no . . .
C(142) C(141) H(130) 109.818 no . . .
H(129) C(141) H(130) 108.264 no . . .
C(141) C(142) H(131) 109.471 no . . .
C(141) C(142) H(132) 109.477 no . . .
C(141) C(142) H(133) 109.466 no . . .
H(131) C(142) H(132) 109.467 no . . .
H(131) C(142) H(133) 109.473 no . . .
H(132) C(142) H(133) 109.474 no . . .
P(2) C(143) H(134) 108.094 no . . .
P(2) C(143) H(135) 108.100 no . . .
C(144) C(143) H(134) 108.103 no . . .
C(144) C(143) H(135) 108.107 no . . .
H(134) C(143) H(135) 107.301 no . . .
C(143) C(144) H(136) 109.471 no . . .
C(143) C(144) H(137) 109.469 no . . .
C(143) C(144) H(138) 109.471 no . . .
H(136) C(144) H(137) 109.474 no . . .
H(136) C(144) H(138) 109.476 no . . .
H(137) C(144) H(138) 109.467 no . . .
P(3) C(145) H(139) 107.279 no . . .
P(3) C(145) H(140) 107.270 no . . .
C(146) C(145) H(139) 107.293 no . . .
C(146) C(145) H(140) 107.287 no . . .
H(139) C(145) H(140) 106.877 no . . .
C(145) C(146) H(141) 109.466 no . . .
C(145) C(146) H(142) 109.474 no . . .
C(145) C(146) H(143) 109.461 no . . .
H(141) C(146) H(142) 109.486 no . . .
H(141) C(146) H(143) 109.469 no . . .
H(142) C(146) H(143) 109.470 no . . .
P(3) C(147) H(144) 108.600 no . . .
P(3) C(147) H(145) 108.596 no . . .
C(148) C(147) H(144) 108.602 no . . .
C(148) C(147) H(145) 108.598 no . . .
H(144) C(147) H(145) 107.575 no . . .
C(147) C(148) H(146) 109.458 no . . .
C(147) C(148) H(147) 109.470 no . . .
C(147) C(148) H(148) 109.469 no . . .
H(146) C(148) H(147) 109.476 no . . .
H(146) C(148) H(148) 109.482 no . . .
H(147) C(148) H(148) 109.473 no . . .
P(3) C(149) H(149) 111.886 no . . .
P(3) C(149) H(150) 111.881 no . . .
C(150) C(149) H(149) 111.881 no . . .
C(150) C(149) H(150) 111.876 no . . .
H(149) C(149) H(150) 109.584 no . . .
C(149) C(150) H(151) 109.464 no . . .
C(149) C(150) H(152) 109.471 no . . .
C(149) C(150) H(153) 109.477 no . . .
H(151) C(150) H(152) 109.473 no . . .
H(151) C(150) H(153) 109.468 no . . .
H(152) C(150) H(153) 109.475 no . . .
P(4) C(151) H(154) 108.306 no . . .
P(4) C(151) H(155) 108.295 no . . .
C(152) C(151) H(154) 108.305 no . . .
C(152) C(151) H(155) 108.297 no . . .
H(154) C(151) H(155) 107.409 no . . .
C(151) C(152) H(156) 109.468 no . . .
C(151) C(152) H(157) 109.477 no . . .
C(151) C(152) H(158) 109.474 no . . .
H(156) C(152) H(157) 109.478 no . . .
H(156) C(152) H(158) 109.469 no . . .
H(157) C(152) H(158) 109.461 no . . .
P(4) C(153) H(159) 109.765 no . . .
P(4) C(153) H(160) 109.762 no . . .
C(154) C(153) H(159) 109.776 no . . .
C(154) C(153) H(160) 109.773 no . . .
H(159) C(153) H(160) 108.220 no . . .
C(153) C(154) H(161) 109.479 no . . .
C(153) C(154) H(162) 109.468 no . . .
C(153) C(154) H(163) 109.473 no . . .
H(161) C(154) H(162) 109.471 no . . .
H(161) C(154) H(163) 109.482 no . . .
H(162) C(154) H(163) 109.455 no . . .
P(4) C(155) H(164) 104.540 no . . .
P(4) C(155) H(165) 104.540 no . . .
C(156) C(155) H(164) 104.541 no . . .
C(156) C(155) H(165) 104.543 no . . .
H(164) C(155) H(165) 105.668 no . . .
C(155) C(156) H(166) 109.470 no . . .
C(155) C(156) H(167) 109.475 no . . .
C(155) C(156) H(168) 109.479 no . . .
H(166) C(156) H(167) 109.465 no . . .
H(166) C(156) H(168) 109.467 no . . .
H(167) C(156) H(168) 109.472 no . . .
P(5) C(157) H(169) 108.970 no . . .
P(5) C(157) H(170) 108.976 no . . .
C(158) C(157) H(169) 108.973 no . . .
C(158) C(157) H(170) 108.966 no . . .
H(169) C(157) H(170) 107.764 no . . .
C(157) C(158) H(171) 109.475 no . . .
C(157) C(158) H(172) 109.475 no . . .
C(157) C(158) H(173) 109.474 no . . .
H(171) C(158) H(172) 109.465 no . . .
H(171) C(158) H(173) 109.465 no . . .
H(172) C(158) H(173) 109.474 no . . .
P(5) C(159) H(174) 109.134 no . . .
P(5) C(159) H(175) 109.135 no . . .
C(160) C(159) H(174) 109.130 no . . .
C(160) C(159) H(175) 109.131 no . . .
H(174) C(159) H(175) 107.859 no . . .
C(159) C(160) H(176) 109.469 no . . .
C(159) C(160) H(177) 109.478 no . . .
C(159) C(160) H(178) 109.473 no . . .
H(176) C(160) H(177) 109.468 no . . .
H(176) C(160) H(178) 109.468 no . . .
H(177) C(160) H(178) 109.471 no . . .
P(5) C(161) H(179) 108.731 no . . .
P(5) C(161) H(180) 108.717 no . . .
C(162) C(161) H(179) 108.729 no . . .
C(162) C(161) H(180) 108.722 no . . .
H(179) C(161) H(180) 107.653 no . . .
C(161) C(162) H(181) 109.455 no . . .
C(161) C(162) H(182) 109.460 no . . .
C(161) C(162) H(183) 109.477 no . . .
H(181) C(162) H(182) 109.479 no . . .
H(181) C(162) H(183) 109.475 no . . .
H(182) C(162) H(183) 109.482 no . . .
P(6) C(163) H(184) 109.281 no . . .
P(6) C(163) H(185) 109.270 no . . .
C(164) C(163) H(184) 109.287 no . . .
C(164) C(163) H(185) 109.282 no . . .
H(184) C(163) H(185) 107.938 no . . .
C(163) C(164) H(186) 109.469 no . . .
C(163) C(164) H(187) 109.465 no . . .
C(163) C(164) H(188) 109.476 no . . .
H(186) C(164) H(187) 109.461 no . . .
H(186) C(164) H(188) 109.483 no . . .
H(187) C(164) H(188) 109.474 no . . .
P(6) C(165) H(194) 112.591 no . . .
P(6) C(165) H(195) 112.600 no . . .
C(166) C(165) H(194) 112.594 no . . .
C(166) C(165) H(195) 112.591 no . . .
H(194) C(165) H(195) 110.109 no . . .
C(165) C(166) H(196) 109.458 no . . .
C(165) C(166) H(197) 109.465 no . . .
C(165) C(166) H(198) 109.466 no . . .
H(196) C(166) H(197) 109.478 no . . .
H(196) C(166) H(198) 109.488 no . . .
H(197) C(166) H(198) 109.472 no . . .
P(6) C(167) H(189) 109.496 no . . .
P(6) C(167) H(190) 109.498 no . . .
C(168) C(167) H(189) 109.508 no . . .
C(168) C(167) H(190) 109.514 no . . .
H(189) C(167) H(190) 108.057 no . . .
C(167) C(168) H(191) 109.474 no . . .
C(167) C(168) H(192) 109.472 no . . .
C(167) C(168) H(193) 109.472 no . . .
H(191) C(168) H(192) 109.472 no . . .
H(191) C(168) H(193) 109.473 no . . .
H(192) C(168) H(193) 109.464 no . . .
P(7) C(169) H(199) 111.074 no . . .
P(7) C(169) H(200) 111.079 no . . .
C(170) C(169) H(199) 111.073 no . . .
C(170) C(169) H(200) 111.083 no . . .
H(199) C(169) H(200) 109.039 no . . .
C(169) C(170) H(201) 109.469 no . . .
C(169) C(170) H(202) 109.480 no . . .
C(169) C(170) H(203) 109.474 no . . .
H(201) C(170) H(202) 109.473 no . . .
H(201) C(170) H(203) 109.466 no . . .
H(202) C(170) H(203) 109.466 no . . .
P(7) C(171) H(204) 109.360 no . . .
P(7) C(171) H(205) 109.350 no . . .
C(172) C(171) H(204) 109.350 no . . .
C(172) C(171) H(205) 109.356 no . . .
H(204) C(171) H(205) 107.994 no . . .
C(171) C(172) H(206) 109.460 no . . .
C(171) C(172) H(207) 109.472 no . . .
C(171) C(172) H(208) 109.481 no . . .
H(206) C(172) H(207) 109.463 no . . .
H(206) C(172) H(208) 109.467 no . . .
H(207) C(172) H(208) 109.485 no . . .
P(7) C(173) H(209) 109.060 no . . .
P(7) C(173) H(210) 109.057 no . . .
C(174) C(173) H(209) 109.063 no . . .
C(174) C(173) H(210) 109.056 no . . .
H(209) C(173) H(210) 107.803 no . . .
C(173) C(174) H(211) 109.484 no . . .
C(173) C(174) H(212) 109.476 no . . .
C(173) C(174) H(213) 109.466 no . . .
H(211) C(174) H(212) 109.476 no . . .
H(211) C(174) H(213) 109.470 no . . .
H(212) C(174) H(213) 109.454 no . . .
P(8) C(175) H(214) 107.996 no . . .
P(8) C(175) H(215) 107.996 no . . .
C(176) C(175) H(214) 108.014 no . . .
C(176) C(175) H(215) 108.020 no . . .
H(214) C(175) H(215) 107.249 no . . .
C(175) C(176) H(216) 109.472 no . . .
C(175) C(176) H(217) 109.471 no . . .
C(175) C(176) H(218) 109.475 no . . .
H(216) C(176) H(217) 109.464 no . . .
H(216) C(176) H(218) 109.467 no . . .
H(217) C(176) H(218) 109.478 no . . .
P(8) C(177) H(219) 108.861 no . . .
P(8) C(177) H(220) 108.872 no . . .
C(178) C(177) H(219) 108.854 no . . .
C(178) C(177) H(220) 108.873 no . . .
H(219) C(177) H(220) 107.713 no . . .
C(177) C(178) H(221) 109.477 no . . .
C(177) C(178) H(222) 109.480 no . . .
C(177) C(178) H(223) 109.466 no . . .
H(221) C(178) H(222) 109.467 no . . .
H(221) C(178) H(223) 109.468 no . . .
H(222) C(178) H(223) 109.469 no . . .
P(8) C(179) H(224) 107.782 no . . .
P(8) C(179) H(225) 107.782 no . . .
C(180) C(179) H(224) 107.776 no . . .
C(180) C(179) H(225) 107.779 no . . .
H(224) C(179) H(225) 107.123 no . . .
C(179) C(180) H(226) 109.473 no . . .
C(179) C(180) H(227) 109.472 no . . .
C(179) C(180) H(228) 109.475 no . . .
H(226) C(180) H(227) 109.460 no . . .
H(226) C(180) H(228) 109.470 no . . .
H(227) C(180) H(228) 109.477 no . . .
P(9) C(181) H(229) 111.906 no . . .
P(9) C(181) H(230) 111.902 no . . .
C(182) C(181) H(229) 111.915 no . . .
C(182) C(181) H(230) 111.900 no . . .
H(229) C(181) H(230) 109.615 no . . .
C(181) C(182) H(231) 109.476 no . . .
C(181) C(182) H(232) 109.463 no . . .
C(181) C(182) H(233) 109.464 no . . .
H(231) C(182) H(232) 109.484 no . . .
H(231) C(182) H(233) 109.473 no . . .
H(232) C(182) H(233) 109.467 no . . .
P(9) C(183) H(234) 107.806 no . . .
P(9) C(183) H(235) 107.794 no . . .
C(184) C(183) H(234) 107.809 no . . .
C(184) C(183) H(235) 107.808 no . . .
H(234) C(183) H(235) 107.130 no . . .
C(183) C(184) H(236) 109.469 no . . .
C(183) C(184) H(237) 109.474 no . . .
C(183) C(184) H(238) 109.469 no . . .
H(236) C(184) H(237) 109.483 no . . .
H(236) C(184) H(238) 109.474 no . . .
H(237) C(184) H(238) 109.459 no . . .
P(9) C(185) H(239) 109.141 no . . .
P(9) C(185) H(240) 109.135 no . . .
C(186) C(185) H(239) 109.146 no . . .
C(186) C(185) H(240) 109.135 no . . .
H(239) C(185) H(240) 107.862 no . . .
C(185) C(186) H(241) 109.477 no . . .
C(185) C(186) H(242) 109.472 no . . .
C(185) C(186) H(243) 109.471 no . . .
H(241) C(186) H(242) 109.463 no . . .
H(241) C(186) H(243) 109.468 no . . .
H(242) C(186) H(243) 109.477 no . . .
P(10) C(187) H(244) 108.084 no . . .
P(10) C(187) H(245) 108.076 no . . .
C(188) C(187) H(244) 108.079 no . . .
C(188) C(187) H(245) 108.074 no . . .
H(244) C(187) H(245) 107.265 no . . .
C(187) C(188) H(246) 109.464 no . . .
C(187) C(188) H(247) 109.467 no . . .
C(187) C(188) H(248) 109.463 no . . .
H(246) C(188) H(247) 109.467 no . . .
H(246) C(188) H(248) 109.479 no . . .
H(247) C(188) H(248) 109.489 no . . .
P(10) C(189) H(249) 109.340 no . . .
P(10) C(189) H(250) 109.327 no . . .
C(190) C(189) H(249) 109.325 no . . .
C(190) C(189) H(250) 109.322 no . . .
H(249) C(189) H(250) 107.975 no . . .
C(189) C(190) H(251) 109.483 no . . .
C(189) C(190) H(252) 109.471 no . . .
C(189) C(190) H(253) 109.468 no . . .
H(251) C(190) H(252) 109.472 no . . .
H(251) C(190) H(253) 109.467 no . . .
H(252) C(190) H(253) 109.468 no . . .
P(10) C(191) H(254) 108.428 no . . .
P(10) C(191) H(255) 108.434 no . . .
C(192) C(191) H(254) 108.426 no . . .
C(192) C(191) H(255) 108.428 no . . .
H(254) C(191) H(255) 107.480 no . . .
C(191) C(192) H(256) 109.465 no . . .
C(191) C(192) H(257) 109.469 no . . .
C(191) C(192) H(258) 109.468 no . . .
H(256) C(192) H(257) 109.479 no . . .
H(256) C(192) H(258) 109.476 no . . .
H(257) C(192) H(258) 109.469 no . . .
P(12) C(193) H(274) 108.203 no . . .
P(12) C(193) H(275) 108.193 no . . .
C(194) C(193) H(274) 108.208 no . . .
C(194) C(193) H(275) 108.201 no . . .
H(274) C(193) H(275) 107.363 no . . .
C(193) C(194) H(276) 109.474 no . . .
C(193) C(194) H(277) 109.477 no . . .
C(193) C(194) H(278) 109.474 no . . .
H(276) C(194) H(277) 109.469 no . . .
H(276) C(194) H(278) 109.470 no . . .
H(277) C(194) H(278) 109.464 no . . .
P(12) C(195) H(279) 109.376 no . . .
P(12) C(195) H(280) 109.374 no . . .
C(196) C(195) H(279) 109.364 no . . .
C(196) C(195) H(280) 109.357 no . . .
H(279) C(195) H(280) 108.000 no . . .
C(195) C(196) H(281) 109.480 no . . .
C(195) C(196) H(282) 109.489 no . . .
C(195) C(196) H(283) 109.476 no . . .
H(281) C(196) H(282) 109.461 no . . .
H(281) C(196) H(283) 109.464 no . . .
H(282) C(196) H(283) 109.458 no . . .
P(12) C(197) H(284) 108.728 no . . .
P(12) C(197) H(285) 108.733 no . . .
C(198) C(197) H(284) 108.725 no . . .
C(198) C(197) H(285) 108.732 no . . .
H(284) C(197) H(285) 107.618 no . . .
C(197) C(198) H(286) 109.486 no . . .
C(197) C(198) H(287) 109.465 no . . .
C(197) C(198) H(288) 109.464 no . . .
H(286) C(198) H(287) 109.479 no . . .
H(286) C(198) H(288) 109.478 no . . .
H(287) C(198) H(288) 109.456 no . . .
P(11) C(199) H(259) 108.215 no . . .
P(11) C(199) H(260) 108.212 no . . .
C(200) C(199) H(259) 108.226 no . . .
C(200) C(199) H(260) 108.222 no . . .
H(259) C(199) H(260) 107.362 no . . .
C(199) C(200) H(261) 109.473 no . . .
C(199) C(200) H(262) 109.473 no . . .
C(199) C(200) H(263) 109.474 no . . .
H(261) C(200) H(262) 109.469 no . . .
H(261) C(200) H(263) 109.459 no . . .
H(262) C(200) H(263) 109.479 no . . .
P(11) C(201) H(264) 108.547 no . . .
P(11) C(201) H(265) 108.539 no . . .
C(202) C(201) H(264) 108.537 no . . .
C(202) C(201) H(265) 108.552 no . . .
H(264) C(201) H(265) 107.520 no . . .
C(201) C(202) H(266) 109.475 no . . .
C(201) C(202) H(267) 109.477 no . . .
C(201) C(202) H(268) 109.465 no . . .
H(266) C(202) H(267) 109.475 no . . .
H(266) C(202) H(268) 109.473 no . . .
H(267) C(202) H(268) 109.463 no . . .
P(11) C(203) H(269) 108.188 no . . .
P(11) C(203) H(270) 108.192 no . . .
C(204) C(203) H(269) 108.205 no . . .
C(204) C(203) H(270) 108.202 no . . .
H(269) C(203) H(270) 107.348 no . . .
C(203) C(204) H(271) 109.463 no . . .
C(203) C(204) H(272) 109.460 no . . .
C(203) C(204) H(273) 109.475 no . . .
H(271) C(204) H(272) 109.465 no . . .
H(271) C(204) H(273) 109.486 no . . .
H(272) C(204) H(273) 109.479 no . . .
O(1) C(205) H(289) 109.475 no . . .
O(1) C(205) H(290) 109.474 no . . .
O(1) C(205) H(291) 109.478 no . . .
H(289) C(205) H(290) 109.459 no . . .
H(289) C(205) H(291) 109.470 no . . .
H(290) C(205) H(291) 109.472 no . . .

loop_
_geom_bond_atom_site_label_1
_geom_bond_atom_site_label_2
_geom_bond_distance
_geom_bond_publ_flag
_geom_bond_site_symmetry_1
_geom_bond_site_symmetry_2
Pt(1) P(1) 2.290(4) yes . .
Pt(1) P(2) 2.301(3) yes . .
Pt(1) C(11) 2.009(12) yes . .
Pt(1) C(12) 1.972(16) yes . .
Pt(2) P(3) 2.323(5) yes . .
Pt(2) P(4) 2.255(6) yes . .
Pt(2) C(33) 2.014(18) yes . .
Pt(2) C(34) 2.00(2) yes . .
Pt(3) P(5) 2.313(4) yes . .
Pt(3) P(6) 2.291(5) yes . .
Pt(3) C(55) 2.026(16) yes . .
Pt(3) C(56) 2.015(16) yes . .
Pt(4) P(7) 2.293(6) yes . .
Pt(4) P(8) 2.289(4) yes . .
Pt(4) C(77) 1.966(13) yes . .
Pt(4) C(78) 1.971(11) yes . .
Pt(5) P(9) 2.300(4) yes . .
Pt(5) P(10) 2.289(5) yes . .
Pt(5) C(99) 2.007(11) yes . .
Pt(5) C(100) 1.999(12) yes . .
Pt(6) P(11) 2.303(4) yes . .
Pt(6) P(12) 2.304(4) yes . .
Pt(6) C(121) 2.011(11) yes . .
Pt(6) C(122) 2.009(11) yes . .
P(1) C(133) 1.95(4) yes . .
P(1) C(135) 1.67(3) yes . .
P(1) C(137) 1.83(5) yes . .
P(2) C(139) 1.799(19) yes . .
P(2) C(141) 1.79(3) yes . .
P(2) C(143) 1.76(3) yes . .
P(3) C(145) 1.84(3) yes . .
P(3) C(147) 1.84(3) yes . .
P(3) C(149) 1.70(5) yes . .
P(4) C(151) 1.75(4) yes . .
P(4) C(153) 1.87(4) yes . .
P(4) C(155) 2.00(9) yes . .
P(5) C(157) 1.815(14) yes . .
P(5) C(159) 1.825(18) yes . .
P(5) C(161) 1.827(18) yes . .
P(6) C(163) 1.81(2) yes . .
P(6) C(165) 1.92(4) yes . .
P(6) C(167) 1.81(3) yes . .
P(7) C(169) 1.68(3) yes . .
P(7) C(171) 2.074(17) yes . .
P(7) C(173) 1.809(17) yes . .
P(8) C(175) 1.86(3) yes . .
P(8) C(177) 1.829(17) yes . .
P(8) C(179) 1.794(13) yes . .
P(9) C(181) 1.85(3) yes . .
P(9) C(183) 1.809(14) yes . .
P(9) C(185) 1.773(15) yes . .
P(10) C(187) 1.792(17) yes . .
P(10) C(189) 2.054(15) yes . .
P(10) C(191) 1.73(3) yes . .
P(11) C(199) 1.770(19) yes . .
P(11) C(201) 1.783(18) yes . .
P(11) C(203) 1.94(3) yes . .
P(12) C(193) 1.819(13) yes . .
P(12) C(195) 1.845(18) yes . .
P(12) C(197) 1.845(17) yes . .
O(1) C(205) 1.4(3) yes . .
N(1) C(1) 1.512(14) yes . .
N(1) C(66) 1.475(18) yes . .
N(1) C(67) 1.47(2) yes . .
N(2) C(2) 1.458(16) yes . .
N(2) C(3) 1.265(17) yes . .
N(3) C(20) 1.29(2) yes . .
N(3) C(21) 1.47(3) yes . .
N(4) C(22) 1.45(3) yes . .
N(4) C(23) 1.47(2) yes . .
N(4) C(132) 1.42(3) yes . .
N(5) C(24) 1.49(3) yes . .
N(5) C(25) 1.29(3) yes . .
N(6) C(42) 1.250(19) yes . .
N(6) C(43) 1.47(2) yes . .
N(7) C(44) 1.460(18) yes . .
N(7) C(45) 1.455(13) yes . .
N(7) C(110) 1.464(17) yes . .
N(8) C(46) 1.471(18) yes . .
N(8) C(47) 1.275(16) yes . .
N(9) C(64) 1.28(2) yes . .
N(9) C(65) 1.45(2) yes . .
N(10) C(68) 1.462(17) yes . .
N(10) C(69) 1.265(19) yes . .
N(11) C(86) 1.284(13) yes . .
N(11) C(87) 1.458(13) yes . .
N(12) C(88) 1.494(18) yes . .
N(12) C(89) 1.452(17) yes . .
N(12) C(111) 1.493(16) yes . .
N(13) C(90) 1.448(14) yes . .
N(13) C(91) 1.273(14) yes . .
N(14) C(108) 1.258(18) yes . .
N(14) C(109) 1.461(17) yes . .
N(15) C(112) 1.450(13) yes . .
N(15) C(113) 1.286(14) yes . .
N(16) C(130) 1.22(3) yes . .
N(16) C(131) 1.45(3) yes . .
C(1) C(2) 1.53(2) yes . .
C(3) C(4) 1.480(16) yes . .
C(4) C(5) 1.383(18) yes . .
C(4) C(9) 1.36(2) yes . .
C(5) C(6) 1.364(18) yes . .
C(6) C(7) 1.40(2) yes . .
C(7) C(8) 1.37(2) yes . .
C(7) C(10) 1.459(17) yes . .
C(8) C(9) 1.44(2) yes . .
C(10) C(11) 1.198(17) yes . .
C(12) C(13) 1.23(3) yes . .
C(13) C(14) 1.46(3) yes . .
C(14) C(15) 1.46(3) yes . .
C(14) C(19) 1.34(2) yes . .
C(15) C(16) 1.35(3) yes . .
C(16) C(17) 1.416(19) yes . .
C(17) C(18) 1.41(3) yes . .
C(17) C(20) 1.45(2) yes . .
C(18) C(19) 1.39(3) yes . .
C(21) C(22) 1.53(3) yes . .
C(23) C(24) 1.33(4) yes . .
C(25) C(26) 1.48(3) yes . .
C(26) C(27) 1.37(3) yes . .
C(26) C(31) 1.37(3) yes . .
C(27) C(28) 1.34(3) yes . .
C(28) C(29) 1.44(3) yes . .
C(29) C(30) 1.38(3) yes . .
C(29) C(32) 1.43(3) yes . .
C(30) C(31) 1.44(3) yes . .
C(32) C(33) 1.20(3) yes . .
C(34) C(35) 1.19(3) yes . .
C(35) C(36) 1.47(3) yes . .
C(36) C(37) 1.40(3) yes . .
C(36) C(41) 1.386(18) yes . .
C(37) C(38) 1.39(2) yes . .
C(38) C(39) 1.385(16) yes . .
C(39) C(40) 1.39(2) yes . .
C(39) C(42) 1.476(19) yes . .
C(40) C(41) 1.39(3) yes . .
C(43) C(44) 1.55(2) yes . .
C(45) C(46) 1.540(19) yes . .
C(47) C(48) 1.469(17) yes . .
C(48) C(49) 1.398(16) yes . .
C(48) C(53) 1.379(18) yes . .
C(49) C(50) 1.393(19) yes . .
C(50) C(51) 1.395(19) yes . .
C(51) C(52) 1.377(17) yes . .
C(51) C(54) 1.43(2) yes . .
C(52) C(53) 1.388(19) yes . .
C(54) C(55) 1.19(3) yes . .
C(56) C(57) 1.18(3) yes . .
C(57) C(58) 1.43(2) yes . .
C(58) C(59) 1.417(18) yes . .
C(58) C(63) 1.41(2) yes . .
C(59) C(60) 1.362(19) yes . .
C(60) C(61) 1.416(19) yes . .
C(61) C(62) 1.408(18) yes . .
C(61) C(64) 1.46(2) yes . .
C(62) C(63) 1.42(2) yes . .
C(65) C(66) 1.496(19) yes . .
C(67) C(68) 1.57(2) yes . .
C(69) C(70) 1.481(17) yes . .
C(70) C(71) 1.411(19) yes . .
C(70) C(75) 1.386(15) yes . .
C(71) C(72) 1.398(17) yes . .
C(72) C(73) 1.386(15) yes . .
C(73) C(74) 1.41(2) yes . .
C(73) C(76) 1.427(16) yes . .
C(74) C(75) 1.363(19) yes . .
C(76) C(77) 1.256(17) yes . .
C(78) C(79) 1.245(14) yes . .
C(79) C(80) 1.460(13) yes . .
C(80) C(81) 1.379(14) yes . .
C(80) C(85) 1.400(16) yes . .
C(81) C(82) 1.416(13) yes . .
C(82) C(83) 1.386(15) yes . .
C(83) C(84) 1.372(14) yes . .
C(83) C(86) 1.476(12) yes . .
C(84) C(85) 1.392(13) yes . .
C(87) C(88) 1.486(18) yes . .
C(89) C(90) 1.527(18) yes . .
C(91) C(92) 1.478(14) yes . .
C(92) C(93) 1.391(14) yes . .
C(92) C(97) 1.413(18) yes . .
C(93) C(94) 1.382(14) yes . .
C(94) C(95) 1.393(18) yes . .
C(95) C(96) 1.433(15) yes . .
C(95) C(98) 1.427(15) yes . .
C(96) C(97) 1.380(15) yes . .
C(98) C(99) 1.188(15) yes . .
C(100) C(101) 1.207(19) yes . .
C(101) C(102) 1.45(2) yes . .
C(102) C(103) 1.383(17) yes . .
C(102) C(107) 1.36(3) yes . .
C(103) C(104) 1.35(2) yes . .
C(104) C(105) 1.36(2) yes . .
C(105) C(106) 1.406(17) yes . .
C(105) C(108) 1.486(17) yes . .
C(106) C(107) 1.39(3) yes . .
C(109) C(110) 1.53(2) yes . .
C(111) C(112) 1.507(18) yes . .
C(113) C(114) 1.470(13) yes . .
C(114) C(115) 1.385(14) yes . .
C(114) C(119) 1.405(16) yes . .
C(115) C(116) 1.385(13) yes . .
C(116) C(117) 1.410(16) yes . .
C(117) C(118) 1.397(14) yes . .
C(117) C(120) 1.446(14) yes . .
C(118) C(119) 1.378(13) yes . .
C(120) C(121) 1.202(15) yes . .
C(122) C(123) 1.242(17) yes . .
C(123) C(124) 1.409(17) yes . .
C(124) C(125) 1.393(19) yes . .
C(124) C(129) 1.40(2) yes . .
C(125) C(126) 1.38(3) yes . .
C(126) C(127) 1.36(3) yes . .
C(127) C(128) 1.348(18) yes . .
C(127) C(130) 1.521(19) yes . .
C(128) C(129) 1.371(17) yes . .
C(131) C(132) 1.50(4) yes . .
C(133) C(134) 1.56(6) yes . .
C(135) C(136) 1.56(5) yes . .
C(137) C(138) 1.40(7) yes . .
C(139) C(140) 1.57(3) yes . .
C(141) C(142) 1.62(6) yes . .
C(143) C(144) 1.55(3) yes . .
C(145) C(146) 1.48(4) yes . .
C(147) C(148) 1.57(5) yes . .
C(149) C(150) 1.62(5) yes . .
C(151) C(152) 1.59(5) yes . .
C(153) C(154) 1.55(4) yes . .
C(155) C(156) 1.58(13) yes . .
C(157) C(158) 1.524(19) yes . .
C(159) C(160) 1.53(3) yes . .
C(161) C(162) 1.58(3) yes . .
C(163) C(164) 1.52(3) yes . .
C(165) C(166) 1.53(11) yes . .
C(167) C(168) 1.44(5) yes . .
C(169) C(170) 1.60(3) yes . .
C(171) C(172) 1.38(4) yes . .
C(173) C(174) 1.54(3) yes . .
C(175) C(176) 1.37(4) yes . .
C(177) C(178) 1.50(3) yes . .
C(179) C(180) 1.55(3) yes . .
C(181) C(182) 1.52(7) yes . .
C(183) C(184) 1.52(3) yes . .
C(185) C(186) 1.56(3) yes . .
C(187) C(188) 1.54(2) yes . .
C(189) C(190) 1.44(3) yes . .
C(191) C(192) 1.44(6) yes . .
C(193) C(194) 1.53(2) yes . .
C(195) C(196) 1.55(3) yes . .
C(197) C(198) 1.48(3) yes . .
C(199) C(200) 1.57(4) yes . .
C(201) C(202) 1.54(3) yes . .
C(203) C(204) 1.35(6) yes . .
O(1) H(292) 1.0(2) no . .
C(1) H(1) 0.990 no . .
C(1) H(2) 0.990 no . .
C(2) H(3) 0.990 no . .
C(2) H(4) 0.990 no . .
C(3) H(5) 0.950 no . .
C(5) H(6) 0.950 no . .
C(6) H(7) 0.950 no . .
C(8) H(8) 0.950 no . .
C(9) H(9) 0.950 no . .
C(15) H(10) 0.950 no . .
C(16) H(11) 0.950 no . .
C(18) H(12) 0.950 no . .
C(19) H(13) 0.950 no . .
C(20) H(14) 0.950 no . .
C(21) H(15) 0.990 no . .
C(21) H(16) 0.990 no . .
C(22) H(17) 0.990 no . .
C(22) H(18) 0.990 no . .
C(23) H(19) 0.990 no . .
C(23) H(20) 0.990 no . .
C(24) H(21) 0.990 no . .
C(24) H(22) 0.990 no . .
C(25) H(23) 0.950 no . .
C(27) H(24) 0.950 no . .
C(28) H(25) 0.950 no . .
C(30) H(26) 0.950 no . .
C(31) H(27) 0.950 no . .
C(37) H(28) 0.950 no . .
C(38) H(29) 0.950 no . .
C(40) H(30) 0.950 no . .
C(41) H(31) 0.950 no . .
C(42) H(32) 0.950 no . .
C(43) H(33) 0.990 no . .
C(43) H(34) 0.990 no . .
C(44) H(35) 0.990 no . .
C(44) H(36) 0.990 no . .
C(45) H(37) 0.990 no . .
C(45) H(38) 0.990 no . .
C(46) H(39) 0.990 no . .
C(46) H(40) 0.990 no . .
C(47) H(41) 0.950 no . .
C(49) H(42) 0.950 no . .
C(50) H(43) 0.950 no . .
C(52) H(44) 0.950 no . .
C(53) H(45) 0.950 no . .
C(59) H(46) 0.950 no . .
C(60) H(47) 0.950 no . .
C(62) H(48) 0.950 no . .
C(63) H(49) 0.950 no . .
C(64) H(50) 0.950 no . .
C(65) H(51) 0.990 no . .
C(65) H(52) 0.990 no . .
C(66) H(53) 0.990 no . .
C(66) H(54) 0.990 no . .
C(67) H(55) 0.990 no . .
C(67) H(56) 0.990 no . .
C(68) H(57) 0.990 no . .
C(68) H(58) 0.990 no . .
C(69) H(59) 0.950 no . .
C(71) H(60) 0.950 no . .
C(72) H(61) 0.950 no . .
C(74) H(62) 0.950 no . .
C(75) H(63) 0.950 no . .
C(81) H(64) 0.950 no . .
C(82) H(65) 0.950 no . .
C(84) H(66) 0.950 no . .
C(85) H(67) 0.950 no . .
C(86) H(68) 0.950 no . .
C(87) H(69) 0.990 no . .
C(87) H(70) 0.990 no . .
C(88) H(71) 0.990 no . .
C(88) H(72) 0.990 no . .
C(89) H(73) 0.990 no . .
C(89) H(74) 0.990 no . .
C(90) H(75) 0.990 no . .
C(90) H(76) 0.990 no . .
C(91) H(77) 0.950 no . .
C(93) H(78) 0.950 no . .
C(94) H(79) 0.950 no . .
C(96) H(80) 0.950 no . .
C(97) H(81) 0.950 no . .
C(103) H(82) 0.950 no . .
C(104) H(83) 0.950 no . .
C(106) H(84) 0.950 no . .
C(107) H(85) 0.950 no . .
C(108) H(86) 0.950 no . .
C(109) H(87) 0.990 no . .
C(109) H(88) 0.990 no . .
C(110) H(89) 0.990 no . .
C(110) H(90) 0.990 no . .
C(111) H(91) 0.990 no . .
C(111) H(92) 0.990 no . .
C(112) H(93) 0.990 no . .
C(112) H(94) 0.990 no . .
C(113) H(95) 0.950 no . .
C(115) H(96) 0.950 no . .
C(116) H(97) 0.950 no . .
C(118) H(98) 0.950 no . .
C(119) H(99) 0.950 no . .
C(125) H(100) 0.950 no . .
C(126) H(101) 0.950 no . .
C(128) H(102) 0.950 no . .
C(129) H(103) 0.950 no . .
C(130) H(104) 0.950 no . .
C(131) H(105) 0.990 no . .
C(131) H(106) 0.990 no . .
C(132) H(107) 0.990 no . .
C(132) H(108) 0.990 no . .
C(133) H(109) 0.990 no . .
C(133) H(110) 0.990 no . .
C(134) H(111) 0.980 no . .
C(134) H(112) 0.980 no . .
C(134) H(113) 0.980 no . .
C(135) H(114) 0.990 no . .
C(135) H(115) 0.990 no . .
C(136) H(116) 0.980 no . .
C(136) H(117) 0.980 no . .
C(136) H(118) 0.980 no . .
C(137) H(119) 0.990 no . .
C(137) H(120) 0.990 no . .
C(138) H(121) 0.980 no . .
C(138) H(122) 0.980 no . .
C(138) H(123) 0.980 no . .
C(139) H(124) 0.990 no . .
C(139) H(125) 0.990 no . .
C(140) H(126) 0.980 no . .
C(140) H(127) 0.980 no . .
C(140) H(128) 0.980 no . .
C(141) H(129) 0.990 no . .
C(141) H(130) 0.990 no . .
C(142) H(131) 0.980 no . .
C(142) H(132) 0.980 no . .
C(142) H(133) 0.980 no . .
C(143) H(134) 0.990 no . .
C(143) H(135) 0.990 no . .
C(144) H(136) 0.980 no . .
C(144) H(137) 0.980 no . .
C(144) H(138) 0.980 no . .
C(145) H(139) 0.990 no . .
C(145) H(140) 0.990 no . .
C(146) H(141) 0.980 no . .
C(146) H(142) 0.980 no . .
C(146) H(143) 0.980 no . .
C(147) H(144) 0.990 no . .
C(147) H(145) 0.990 no . .
C(148) H(146) 0.980 no . .
C(148) H(147) 0.980 no . .
C(148) H(148) 0.980 no . .
C(149) H(149) 0.990 no . .
C(149) H(150) 0.990 no . .
C(150) H(151) 0.980 no . .
C(150) H(152) 0.980 no . .
C(150) H(153) 0.980 no . .
C(151) H(154) 0.990 no . .
C(151) H(155) 0.990 no . .
C(152) H(156) 0.980 no . .
C(152) H(157) 0.980 no . .
C(152) H(158) 0.980 no . .
C(153) H(159) 0.990 no . .
C(153) H(160) 0.990 no . .
C(154) H(161) 0.980 no . .
C(154) H(162) 0.980 no . .
C(154) H(163) 0.980 no . .
C(155) H(164) 0.990 no . .
C(155) H(165) 0.990 no . .
C(156) H(166) 0.980 no . .
C(156) H(167) 0.980 no . .
C(156) H(168) 0.980 no . .
C(157) H(169) 0.990 no . .
C(157) H(170) 0.990 no . .
C(158) H(171) 0.980 no . .
C(158) H(172) 0.980 no . .
C(158) H(173) 0.980 no . .
C(159) H(174) 0.990 no . .
C(159) H(175) 0.990 no . .
C(160) H(176) 0.980 no . .
C(160) H(177) 0.980 no . .
C(160) H(178) 0.980 no . .
C(161) H(179) 0.990 no . .
C(161) H(180) 0.990 no . .
C(162) H(181) 0.980 no . .
C(162) H(182) 0.980 no . .
C(162) H(183) 0.980 no . .
C(163) H(184) 0.990 no . .
C(163) H(185) 0.990 no . .
C(164) H(186) 0.980 no . .
C(164) H(187) 0.980 no . .
C(164) H(188) 0.980 no . .
C(165) H(194) 0.990 no . .
C(165) H(195) 0.990 no . .
C(166) H(196) 0.980 no . .
C(166) H(197) 0.980 no . .
C(166) H(198) 0.980 no . .
C(167) H(189) 0.990 no . .
C(167) H(190) 0.990 no . .
C(168) H(191) 0.980 no . .
C(168) H(192) 0.980 no . .
C(168) H(193) 0.980 no . .
C(169) H(199) 0.990 no . .
C(169) H(200) 0.990 no . .
C(170) H(201) 0.980 no . .
C(170) H(202) 0.980 no . .
C(170) H(203) 0.980 no . .
C(171) H(204) 0.990 no . .
C(171) H(205) 0.990 no . .
C(172) H(206) 0.980 no . .
C(172) H(207) 0.980 no . .
C(172) H(208) 0.980 no . .
C(173) H(209) 0.990 no . .
C(173) H(210) 0.990 no . .
C(174) H(211) 0.980 no . .
C(174) H(212) 0.980 no . .
C(174) H(213) 0.980 no . .
C(175) H(214) 0.990 no . .
C(175) H(215) 0.990 no . .
C(176) H(216) 0.980 no . .
C(176) H(217) 0.980 no . .
C(176) H(218) 0.980 no . .
C(177) H(219) 0.990 no . .
C(177) H(220) 0.990 no . .
C(178) H(221) 0.980 no . .
C(178) H(222) 0.980 no . .
C(178) H(223) 0.980 no . .
C(179) H(224) 0.990 no . .
C(179) H(225) 0.990 no . .
C(180) H(226) 0.980 no . .
C(180) H(227) 0.980 no . .
C(180) H(228) 0.980 no . .
C(181) H(229) 0.990 no . .
C(181) H(230) 0.990 no . .
C(182) H(231) 0.980 no . .
C(182) H(232) 0.980 no . .
C(182) H(233) 0.980 no . .
C(183) H(234) 0.990 no . .
C(183) H(235) 0.990 no . .
C(184) H(236) 0.980 no . .
C(184) H(237) 0.980 no . .
C(184) H(238) 0.980 no . .
C(185) H(239) 0.990 no . .
C(185) H(240) 0.990 no . .
C(186) H(241) 0.980 no . .
C(186) H(242) 0.980 no . .
C(186) H(243) 0.980 no . .
C(187) H(244) 0.990 no . .
C(187) H(245) 0.990 no . .
C(188) H(246) 0.980 no . .
C(188) H(247) 0.980 no . .
C(188) H(248) 0.980 no . .
C(189) H(249) 0.990 no . .
C(189) H(250) 0.990 no . .
C(190) H(251) 0.980 no . .
C(190) H(252) 0.980 no . .
C(190) H(253) 0.980 no . .
C(191) H(254) 0.990 no . .
C(191) H(255) 0.990 no . .
C(192) H(256) 0.980 no . .
C(192) H(257) 0.980 no . .
C(192) H(258) 0.980 no . .
C(193) H(274) 0.990 no . .
C(193) H(275) 0.990 no . .
C(194) H(276) 0.980 no . .
C(194) H(277) 0.980 no . .
C(194) H(278) 0.980 no . .
C(195) H(279) 0.990 no . .
C(195) H(280) 0.990 no . .
C(196) H(281) 0.980 no . .
C(196) H(282) 0.980 no . .
C(196) H(283) 0.980 no . .
C(197) H(284) 0.990 no . .
C(197) H(285) 0.990 no . .
C(198) H(286) 0.980 no . .
C(198) H(287) 0.980 no . .
C(198) H(288) 0.980 no . .
C(199) H(259) 0.990 no . .
C(199) H(260) 0.990 no . .
C(200) H(261) 0.980 no . .
C(200) H(262) 0.980 no . .
C(200) H(263) 0.980 no . .
C(201) H(264) 0.990 no . .
C(201) H(265) 0.990 no . .
C(202) H(266) 0.980 no . .
C(202) H(267) 0.980 no . .
C(202) H(268) 0.980 no . .
C(203) H(269) 0.990 no . .
C(203) H(270) 0.990 no . .
C(204) H(271) 0.980 no . .
C(204) H(272) 0.980 no . .
C(204) H(273) 0.980 no . .
C(205) H(289) 0.980 no . .
C(205) H(290) 0.980 no . .
C(205) H(291) 0.980 no . .

loop_
_geom_torsion_atom_site_label_1
_geom_torsion_atom_site_label_2
_geom_torsion_atom_site_label_3
_geom_torsion_atom_site_label_4
_geom_torsion
_geom_torsion_publ_flag
_geom_torsion_site_symmetry_1
_geom_torsion_site_symmetry_2
_geom_torsion_site_symmetry_3
_geom_torsion_site_symmetry_4
C(11) Pt(1) P(1) C(133) -148.5(5) no . . . .
C(11) Pt(1) P(1) C(135) -11.0(5) no . . . .
C(11) Pt(1) P(1) C(137) 119.3(5) no . . . .
C(12) Pt(1) P(1) C(133) 24.4(6) no . . . .
C(12) Pt(1) P(1) C(135) 161.9(6) no . . . .
C(12) Pt(1) P(1) C(137) -67.8(6) no . . . .
C(11) Pt(1) P(2) C(139) -34.8(5) no . . . .
C(11) Pt(1) P(2) C(141) -158.8(5) no . . . .
C(11) Pt(1) P(2) C(143) 87.0(5) no . . . .
C(12) Pt(1) P(2) C(139) 152.4(6) no . . . .
C(12) Pt(1) P(2) C(141) 28.4(6) no . . . .
C(12) Pt(1) P(2) C(143) -85.8(6) no . . . .
C(33) Pt(2) P(3) C(145) -44.7(6) no . . . .
C(33) Pt(2) P(3) C(147) 65.8(6) no . . . .
C(33) Pt(2) P(3) C(149) -177.5(6) no . . . .
C(34) Pt(2) P(3) C(145) 134.9(6) no . . . .
C(34) Pt(2) P(3) C(147) -114.6(6) no . . . .
C(34) Pt(2) P(3) C(149) 2.1(6) no . . . .
C(33) Pt(2) P(4) C(151) -166.1(8) no . . . .
C(33) Pt(2) P(4) C(153) -27.1(7) no . . . .
C(33) Pt(2) P(4) C(155) 52.4(6) no . . . .
C(34) Pt(2) P(4) C(151) 14.3(8) no . . . .
C(34) Pt(2) P(4) C(153) 153.3(8) no . . . .
C(34) Pt(2) P(4) C(155) -127.2(7) no . . . .
C(55) Pt(3) P(5) C(157) -134.9(5) no . . . .
C(55) Pt(3) P(5) C(159) 105.6(4) no . . . .
C(55) Pt(3) P(5) C(161) -12.7(4) no . . . .
C(56) Pt(3) P(5) C(157) 40.9(5) no . . . .
C(56) Pt(3) P(5) C(159) -78.6(5) no . . . .
C(56) Pt(3) P(5) C(161) 163.0(5) no . . . .
C(55) Pt(3) P(6) C(163) 169.8(5) no . . . .
C(55) Pt(3) P(6) C(165) 49.1(5) no . . . .
C(55) Pt(3) P(6) C(167) -66.8(5) no . . . .
C(56) Pt(3) P(6) C(163) -5.8(5) no . . . .
C(56) Pt(3) P(6) C(165) -126.5(5) no . . . .
C(56) Pt(3) P(6) C(167) 117.7(5) no . . . .
C(77) Pt(4) P(7) C(169) 174.0(5) no . . . .
C(77) Pt(4) P(7) C(171) 62.6(5) no . . . .
C(77) Pt(4) P(7) C(173) -47.5(5) no . . . .
C(78) Pt(4) P(7) C(169) -7.0(5) no . . . .
C(78) Pt(4) P(7) C(171) -118.3(4) no . . . .
C(78) Pt(4) P(7) C(173) 131.6(4) no . . . .
C(77) Pt(4) P(8) C(175) -113.2(5) no . . . .
C(77) Pt(4) P(8) C(177) 9.4(5) no . . . .
C(77) Pt(4) P(8) C(179) 128.5(5) no . . . .
C(78) Pt(4) P(8) C(175) 67.8(4) no . . . .
C(78) Pt(4) P(8) C(177) -169.6(4) no . . . .
C(78) Pt(4) P(8) C(179) -50.5(4) no . . . .
C(99) Pt(5) P(9) C(181) 108.3(5) no . . . .
C(99) Pt(5) P(9) C(183) -5.8(5) no . . . .
C(99) Pt(5) P(9) C(185) -130.3(5) no . . . .
C(100) Pt(5) P(9) C(181) -71.2(5) no . . . .
C(100) Pt(5) P(9) C(183) 174.6(6) no . . . .
C(100) Pt(5) P(9) C(185) 50.2(6) no . . . .
C(99) Pt(5) P(10) C(187) -159.0(5) no . . . .
C(99) Pt(5) P(10) C(189) -45.8(5) no . . . .
C(99) Pt(5) P(10) C(191) 72.2(5) no . . . .
C(100) Pt(5) P(10) C(187) 20.3(6) no . . . .
C(100) Pt(5) P(10) C(189) 133.4(6) no . . . .
C(100) Pt(5) P(10) C(191) -108.5(6) no . . . .
C(121) Pt(6) P(11) C(199) -18.1(4) no . . . .
C(121) Pt(6) P(11) C(201) -142.0(4) no . . . .
C(121) Pt(6) P(11) C(203) 111.9(4) no . . . .
C(122) Pt(6) P(11) C(199) 161.7(5) no . . . .
C(122) Pt(6) P(11) C(201) 37.8(5) no . . . .
C(122) Pt(6) P(11) C(203) -68.3(5) no . . . .
C(121) Pt(6) P(12) C(193) 137.8(4) no . . . .
C(121) Pt(6) P(12) C(195) 15.1(4) no . . . .
C(121) Pt(6) P(12) C(197) -105.7(4) no . . . .
C(122) Pt(6) P(12) C(193) -42.0(4) no . . . .
C(122) Pt(6) P(12) C(195) -164.6(5) no . . . .
C(122) Pt(6) P(12) C(197) 74.5(4) no . . . .
Pt(1) P(1) C(133) C(134) 62.5(15) no . . . .
Pt(1) P(1) C(135) C(136) -63.1(19) no . . . .
Pt(1) P(1) C(137) C(138) -64(2) no . . . .
C(133) P(1) C(135) C(136) 78.0(19) no . . . .
C(135) P(1) C(133) C(134) -80.0(17) no . . . .
C(133) P(1) C(137) C(138) 179(2) no . . . .
C(137) P(1) C(133) C(134) 176.0(17) no . . . .
C(135) P(1) C(137) C(138) 73(2) no . . . .
C(137) P(1) C(135) C(136) 162.8(17) no . . . .
Pt(1) P(2) C(139) C(140) -167.0(9) no . . . .
Pt(1) P(2) C(141) C(142) 67.3(13) no . . . .
Pt(1) P(2) C(143) C(144) -47.3(15) no . . . .
C(139) P(2) C(141) C(142) -59.2(14) no . . . .
C(141) P(2) C(139) C(140) -38.8(16) no . . . .
C(139) P(2) C(143) C(144) 77.8(13) no . . . .
C(143) P(2) C(139) C(140) 66.6(13) no . . . .
C(141) P(2) C(143) C(144) -170.7(13) no . . . .
C(143) P(2) C(141) C(142) -169.7(12) no . . . .
Pt(2) P(3) C(145) C(146) -180.0(12) no . . . .
Pt(2) P(3) C(147) C(148) 48(3) no . . . .
Pt(2) P(3) C(149) C(150) 73.7(18) no . . . .
C(145) P(3) C(147) C(148) 169(3) no . . . .
C(147) P(3) C(145) C(146) 60(2) no . . . .
C(145) P(3) C(149) C(150) -61.0(18) no . . . .
C(149) P(3) C(145) C(146) -43(2) no . . . .
C(147) P(3) C(149) C(150) -162.9(16) no . . . .
C(149) P(3) C(147) C(148) -79(3) no . . . .
Pt(2) P(4) C(151) C(152) 178.0(15) no . . . .
Pt(2) P(4) C(153) C(154) -55.7(17) no . . . .
Pt(2) P(4) C(155) C(156) 102(6) no . . . .
C(151) P(4) C(153) C(154) 87.6(18) no . . . .
C(153) P(4) C(151) C(152) 35(3) no . . . .
C(151) P(4) C(155) C(156) -44(7) no . . . .
C(155) P(4) C(151) C(152) -34(4) no . . . .
C(153) P(4) C(155) C(156) -148(7) no . . . .
C(155) P(4) C(153) C(154) -173(3) no . . . .
Pt(3) P(5) C(157) C(158) 54.0(11) no . . . .
Pt(3) P(5) C(159) C(160) -61.1(12) no . . . .
Pt(3) P(5) C(161) C(162) -174.6(6) no . . . .
C(157) P(5) C(159) C(160) 174.5(10) no . . . .
C(159) P(5) C(157) C(158) 176.4(10) no . . . .
C(157) P(5) C(161) C(162) -47.9(10) no . . . .
C(161) P(5) C(157) C(158) -72.7(10) no . . . .
C(159) P(5) C(161) C(162) 63.6(11) no . . . .
C(161) P(5) C(159) C(160) 62.9(13) no . . . .
Pt(3) P(6) C(163) C(164) -70.9(12) no . . . .
Pt(3) P(6) C(165) C(166) -162.2(11) no . . . .
Pt(3) P(6) C(167) C(168) -59(3) no . . . .
C(163) P(6) C(165) C(166) 68.6(17) no . . . .
C(165) P(6) C(163) C(164) 53.0(16) no . . . .
C(163) P(6) C(167) C(168) 72(2) no . . . .
C(167) P(6) C(163) C(164) 162.3(14) no . . . .
C(165) P(6) C(167) C(168) -178(2) no . . . .
C(167) P(6) C(165) C(166) -42(2) no . . . .
Pt(4) P(7) C(169) C(170) 78.3(15) no . . . .
Pt(4) P(7) C(171) C(172) 62.9(13) no . . . .
Pt(4) P(7) C(173) C(174) -42.7(10) no . . . .
C(169) P(7) C(171) C(172) -63.5(16) no . . . .
C(171) P(7) C(169) C(170) -166.0(13) no . . . .
C(169) P(7) C(173) C(174) 99.7(12) no . . . .
C(173) P(7) C(169) C(170) -60.9(15) no . . . .
C(171) P(7) C(173) C(174) -156.6(10) no . . . .
C(173) P(7) C(171) C(172) -177.9(12) no . . . .
Pt(4) P(8) C(175) C(176) 54.9(15) no . . . .
Pt(4) P(8) C(177) C(178) 64.1(11) no . . . .
Pt(4) P(8) C(179) C(180) 175.3(7) no . . . .
C(175) P(8) C(177) C(178) -170.0(11) no . . . .
C(177) P(8) C(175) C(176) -73.1(16) no . . . .
C(175) P(8) C(179) C(180) 52.7(12) no . . . .
C(179) P(8) C(175) C(176) 177.6(13) no . . . .
C(177) P(8) C(179) C(180) -58.5(12) no . . . .
C(179) P(8) C(177) C(178) -59.8(13) no . . . .
Pt(5) P(9) C(181) C(182) -31.6(13) no . . . .
Pt(5) P(9) C(183) C(184) -170.2(7) no . . . .
Pt(5) P(9) C(185) C(186) 58.8(10) no . . . .
C(181) P(9) C(183) C(184) 68.2(12) no . . . .
C(183) P(9) C(181) C(182) 92.2(11) no . . . .
C(181) P(9) C(185) C(186) -176.0(10) no . . . .
C(185) P(9) C(181) C(182) -157.9(10) no . . . .
C(183) P(9) C(185) C(186) -70.9(11) no . . . .
C(185) P(9) C(183) C(184) -41.4(12) no . . . .
Pt(5) P(10) C(187) C(188) -79.8(12) no . . . .
Pt(5) P(10) C(189) C(190) 170.6(9) no . . . .
Pt(5) P(10) C(191) C(192) -67.8(16) no . . . .
C(187) P(10) C(189) C(190) -64.7(13) no . . . .
C(189) P(10) C(187) C(188) 161.7(11) no . . . .
C(187) P(10) C(191) C(192) 158.0(14) no . . . .
C(191) P(10) C(187) C(188) 53.4(14) no . . . .
C(189) P(10) C(191) C(192) 53.0(17) no . . . .
C(191) P(10) C(189) C(190) 45.4(14) no . . . .
Pt(6) P(11) C(199) C(200) 172.6(10) no . . . .
Pt(6) P(11) C(201) C(202) 55.4(11) no . . . .
Pt(6) P(11) C(203) C(204) -65(3) no . . . .
C(199) P(11) C(201) C(202) -73.5(12) no . . . .
C(201) P(11) C(199) C(200) -58.3(15) no . . . .
C(199) P(11) C(203) C(204) 65(3) no . . . .
C(203) P(11) C(199) C(200) 46(2) no . . . .
C(201) P(11) C(203) C(204) 176(2) no . . . .
C(203) P(11) C(201) C(202) 168.6(13) no . . . .
Pt(6) P(12) C(193) C(194) 170.2(5) no . . . .
Pt(6) P(12) C(195) C(196) 65.9(12) no . . . .
Pt(6) P(12) C(197) C(198) 59.1(11) no . . . .
C(193) P(12) C(195) C(196) -61.7(12) no . . . .
C(195) P(12) C(193) C(194) -60.1(10) no . . . .
C(193) P(12) C(197) C(198) -178.2(10) no . . . .
C(197) P(12) C(193) C(194) 50.9(9) no . . . .
C(195) P(12) C(197) C(198) -68.5(12) no . . . .
C(197) P(12) C(195) C(196) -171.5(10) no . . . .
C(1) N(1) C(66) C(65) -147.6(11) no . . . .
C(66) N(1) C(1) C(2) 82.2(12) no . . . .
C(1) N(1) C(67) C(68) 81.5(11) no . . . .
C(67) N(1) C(1) C(2) -153.5(10) no . . . .
C(66) N(1) C(67) C(68) -155.5(9) no . . . .
C(67) N(1) C(66) C(65) 88.8(13) no . . . .
C(2) N(2) C(3) C(4) -177.8(9) no . . . .
C(3) N(2) C(2) C(1) -134.9(10) no . . . .
C(20) N(3) C(21) C(22) -112.4(13) no . . . .
C(21) N(3) C(20) C(17) -175.5(10) no . . . .
C(22) N(4) C(23) C(24) 92.3(19) no . . . .
C(23) N(4) C(22) C(21) -149.8(16) no . . . .
C(22) N(4) C(132) C(131) -151.1(13) no . . . .
C(132) N(4) C(22) C(21) 85.8(17) no . . . .
C(23) N(4) C(132) C(131) 84.4(18) no . . . .
C(132) N(4) C(23) C(24) -142.8(18) no . . . .
C(24) N(5) C(25) C(26) 177.7(13) no . . . .
C(25) N(5) C(24) C(23) -130(2) no . . . .
C(42) N(6) C(43) C(44) -125.1(11) no . . . .
C(43) N(6) C(42) C(39) -179.0(10) no . . . .
C(44) N(7) C(45) C(46) 85.7(13) no . . . .
C(45) N(7) C(44) C(43) -145.1(10) no . . . .
C(44) N(7) C(110) C(109) -148.4(10) no . . . .
C(110) N(7) C(44) C(43) 88.7(13) no . . . .
C(45) N(7) C(110) C(109) 85.4(12) no . . . .
C(110) N(7) C(45) C(46) -146.4(10) no . . . .
C(46) N(8) C(47) C(48) -179.1(8) no . . . .
C(47) N(8) C(46) C(45) -123.7(10) no . . . .
C(64) N(9) C(65) C(66) -121.1(12) no . . . .
C(65) N(9) C(64) C(61) 179.3(9) no . . . .
C(68) N(10) C(69) C(70) -178.9(11) no . . . .
C(69) N(10) C(68) C(67) -111.2(13) no . . . .
C(86) N(11) C(87) C(88) 115.0(11) no . . . .
C(87) N(11) C(86) C(83) -179.4(10) no . . . .
C(88) N(12) C(89) C(90) -84.0(11) no . . . .
C(89) N(12) C(88) C(87) 152.4(9) no . . . .
C(88) N(12) C(111) C(112) 152.1(8) no . . . .
C(111) N(12) C(88) C(87) -83.5(10) no . . . .
C(89) N(12) C(111) C(112) -83.5(10) no . . . .
C(111) N(12) C(89) C(90) 152.2(9) no . . . .
C(90) N(13) C(91) C(92) 178.3(9) no . . . .
C(91) N(13) C(90) C(89) 122.5(11) no . . . .
C(108) N(14) C(109) C(110) -117.1(12) no . . . .
C(109) N(14) C(108) C(105) 174.5(10) no . . . .
C(112) N(15) C(113) C(114) -180.0(10) no . . . .
C(113) N(15) C(112) C(111) 118.8(12) no . . . .
C(130) N(16) C(131) C(132) -138(3) no . . . .
C(131) N(16) C(130) C(127) -175(2) no . . . .
N(1) C(1) C(2) N(2) 77.1(13) no . . . .
N(2) C(3) C(4) C(5) -1.4(16) no . . . .
N(2) C(3) C(4) C(9) 177.8(9) no . . . .
C(3) C(4) C(5) C(6) 179.3(9) no . . . .
C(3) C(4) C(9) C(8) -179.9(9) no . . . .
C(5) C(4) C(9) C(8) -0.7(17) no . . . .
C(9) C(4) C(5) C(6) 0.2(16) no . . . .
C(4) C(5) C(6) C(7) 0.8(17) no . . . .
C(5) C(6) C(7) C(8) -1.3(16) no . . . .
C(5) C(6) C(7) C(10) 175.4(10) no . . . .
C(6) C(7) C(8) C(9) 0.7(17) no . . . .
C(10) C(7) C(8) C(9) -175.9(10) no . . . .
C(7) C(8) C(9) C(4) 0.2(19) no . . . .
C(13) C(14) C(15) C(16) 178.9(12) no . . . .
C(13) C(14) C(19) C(18) -179.6(12) no . . . .
C(15) C(14) C(19) C(18) -3(2) no . . . .
C(19) C(14) C(15) C(16) 2(2) no . . . .
C(14) C(15) C(16) C(17) 1(2) no . . . .
C(15) C(16) C(17) C(18) -1.9(19) no . . . .
C(15) C(16) C(17) C(20) 179.3(12) no . . . .
C(16) C(17) C(18) C(19) 1.0(19) no . . . .
C(16) C(17) C(20) N(3) -4.0(19) no . . . .
C(18) C(17) C(20) N(3) 177.2(11) no . . . .
C(20) C(17) C(18) C(19) 179.8(10) no . . . .
C(17) C(18) C(19) C(14) 1(2) no . . . .
N(3) C(21) C(22) N(4) 75.2(17) no . . . .
N(4) C(23) C(24) N(5) 68(3) no . . . .
N(5) C(25) C(26) C(27) -2(2) no . . . .
N(5) C(25) C(26) C(31) 176.3(12) no . . . .
C(25) C(26) C(27) C(28) 176.6(11) no . . . .
C(25) C(26) C(31) C(30) -179.9(11) no . . . .
C(27) C(26) C(31) C(30) -1.4(19) no . . . .
C(31) C(26) C(27) C(28) -1.8(19) no . . . .
C(26) C(27) C(28) C(29) 5(2) no . . . .
C(27) C(28) C(29) C(30) -4.9(19) no . . . .
C(27) C(28) C(29) C(32) 177.2(12) no . . . .
C(28) C(29) C(30) C(31) 1.7(19) no . . . .
C(32) C(29) C(30) C(31) 179.7(11) no . . . .
C(29) C(30) C(31) C(26) 1(2) no . . . .
C(35) C(36) C(37) C(38) 179.7(10) no . . . .
C(35) C(36) C(41) C(40) -177.9(11) no . . . .
C(37) C(36) C(41) C(40) 0.7(18) no . . . .
C(41) C(36) C(37) C(38) 1.0(17) no . . . .
C(36) C(37) C(38) C(39) -1.6(17) no . . . .
C(37) C(38) C(39) C(40) 0.5(16) no . . . .
C(37) C(38) C(39) C(42) -177.5(10) no . . . .
C(38) C(39) C(40) C(41) 1.3(16) no . . . .
C(38) C(39) C(42) N(6) -1.6(16) no . . . .
C(40) C(39) C(42) N(6) -179.5(10) no . . . .
C(42) C(39) C(40) C(41) 179.2(9) no . . . .
C(39) C(40) C(41) C(36) -1.9(18) no . . . .
N(6) C(43) C(44) N(7) 79.4(14) no . . . .
N(7) C(45) C(46) N(8) 75.7(13) no . . . .
N(8) C(47) C(48) C(49) -6.7(14) no . . . .
N(8) C(47) C(48) C(53) 175.3(8) no . . . .
C(47) C(48) C(49) C(50) -177.8(8) no . . . .
C(47) C(48) C(53) C(52) 177.1(8) no . . . .
C(49) C(48) C(53) C(52) -1.0(13) no . . . .
C(53) C(48) C(49) C(50) 0.3(13) no . . . .
C(48) C(49) C(50) C(51) 2.9(15) no . . . .
C(49) C(50) C(51) C(52) -5.1(14) no . . . .
C(49) C(50) C(51) C(54) 174.0(9) no . . . .
C(50) C(51) C(52) C(53) 4.4(15) no . . . .
C(54) C(51) C(52) C(53) -174.7(9) no . . . .
C(51) C(52) C(53) C(48) -1.5(15) no . . . .
C(57) C(58) C(59) C(60) 170.7(10) no . . . .
C(57) C(58) C(63) C(62) -171.7(10) no . . . .
C(59) C(58) C(63) C(62) 5.3(16) no . . . .
C(63) C(58) C(59) C(60) -6.3(16) no . . . .
C(58) C(59) C(60) C(61) 2.3(16) no . . . .
C(59) C(60) C(61) C(62) 2.7(15) no . . . .
C(59) C(60) C(61) C(64) -176.4(9) no . . . .
C(60) C(61) C(62) C(63) -3.5(16) no . . . .
C(60) C(61) C(64) N(9) 3.5(17) no . . . .
C(62) C(61) C(64) N(9) -175.6(10) no . . . .
C(64) C(61) C(62) C(63) 175.6(9) no . . . .
C(61) C(62) C(63) C(58) -0.5(17) no . . . .
N(9) C(65) C(66) N(1) 75.2(16) no . . . .
N(1) C(67) C(68) N(10) 75.7(12) no . . . .
N(10) C(69) C(70) C(71) 170.3(12) no . . . .
N(10) C(69) C(70) C(75) -11(2) no . . . .
C(69) C(70) C(71) C(72) 178.7(11) no . . . .
C(69) C(70) C(75) C(74) -179.6(12) no . . . .
C(71) C(70) C(75) C(74) -1(2) no . . . .
C(75) C(70) C(71) C(72) -0(2) no . . . .
C(70) C(71) C(72) C(73) 2(2) no . . . .
C(71) C(72) C(73) C(74) -3(2) no . . . .
C(71) C(72) C(73) C(76) 179.0(12) no . . . .
C(72) C(73) C(74) C(75) 2(2) no . . . .
C(76) C(73) C(74) C(75) -179.9(12) no . . . .
C(73) C(74) C(75) C(70) -0(3) no . . . .
C(79) C(80) C(81) C(82) -175.9(9) no . . . .
C(79) C(80) C(85) C(84) 176.7(9) no . . . .
C(81) C(80) C(85) C(84) -1.7(16) no . . . .
C(85) C(80) C(81) C(82) 2.4(17) no . . . .
C(80) C(81) C(82) C(83) -1.2(16) no . . . .
C(81) C(82) C(83) C(84) -0.9(16) no . . . .
C(81) C(82) C(83) C(86) -179.5(9) no . . . .
C(82) C(83) C(84) C(85) 1.7(16) no . . . .
C(82) C(83) C(86) N(11) -3.4(16) no . . . .
C(84) C(83) C(86) N(11) 178.0(10) no . . . .
C(86) C(83) C(84) C(85) -179.7(9) no . . . .
C(83) C(84) C(85) C(80) -0.4(16) no . . . .
N(11) C(87) C(88) N(12) -75.3(13) no . . . .
N(12) C(89) C(90) N(13) -76.8(13) no . . . .
N(13) C(91) C(92) C(93) 178.2(10) no . . . .
N(13) C(91) C(92) C(97) -0.2(17) no . . . .
C(91) C(92) C(93) C(94) -176.5(9) no . . . .
C(91) C(92) C(97) C(96) 178.3(9) no . . . .
C(93) C(92) C(97) C(96) -0.1(15) no . . . .
C(97) C(92) C(93) C(94) 2.0(15) no . . . .
C(92) C(93) C(94) C(95) -1.1(16) no . . . .
C(93) C(94) C(95) C(96) -1.5(15) no . . . .
C(93) C(94) C(95) C(98) 178.8(9) no . . . .
C(94) C(95) C(96) C(97) 3.3(16) no . . . .
C(98) C(95) C(96) C(97) -176.9(10) no . . . .
C(95) C(96) C(97) C(92) -2.5(16) no . . . .
C(101) C(102) C(103) C(104) 179.3(12) no . . . .
C(101) C(102) C(107) C(106) -178.2(13) no . . . .
C(103) C(102) C(107) C(106) 5(3) no . . . .
C(107) C(102) C(103) C(104) -4(2) no . . . .
C(102) C(103) C(104) C(105) -1(2) no . . . .
C(103) C(104) C(105) C(106) 4.0(19) no . . . .
C(103) C(104) C(105) C(108) -178.1(11) no . . . .
C(104) C(105) C(106) C(107) -2.9(19) no . . . .
C(104) C(105) C(108) N(14) 173.2(11) no . . . .
C(106) C(105) C(108) N(14) -9.0(18) no . . . .
C(108) C(105) C(106) C(107) 179.2(11) no . . . .
C(105) C(106) C(107) C(102) -2(3) no . . . .
N(14) C(109) C(110) N(7) 76.7(12) no . . . .
N(12) C(111) C(112) N(15) -74.7(12) no . . . .
N(15) C(113) C(114) C(115) -176.5(11) no . . . .
N(15) C(113) C(114) C(119) 2.9(18) no . . . .
C(113) C(114) C(115) C(116) -179.7(10) no . . . .
C(113) C(114) C(119) C(118) -179.3(10) no . . . .
C(115) C(114) C(119) C(118) 0.1(17) no . . . .
C(119) C(114) C(115) C(116) 0.9(18) no . . . .
C(114) C(115) C(116) C(117) -0.6(19) no . . . .
C(115) C(116) C(117) C(118) -0.8(18) no . . . .
C(115) C(116) C(117) C(120) 178.2(11) no . . . .
C(116) C(117) C(118) C(119) 1.8(18) no . . . .
C(120) C(117) C(118) C(119) -177.2(10) no . . . .
C(117) C(118) C(119) C(114) -1.5(18) no . . . .
C(123) C(124) C(125) C(126) 171.7(12) no . . . .
C(123) C(124) C(129) C(128) -172.8(11) no . . . .
C(125) C(124) C(129) C(128) 3.9(17) no . . . .
C(129) C(124) C(125) C(126) -5(2) no . . . .
C(124) C(125) C(126) C(127) 3(3) no . . . .
C(125) C(126) C(127) C(128) 1(2) no . . . .
C(125) C(126) C(127) C(130) -179.2(12) no . . . .
C(126) C(127) C(128) C(129) -2(2) no . . . .
C(126) C(127) C(130) N(16) 170.7(14) no . . . .
C(128) C(127) C(130) N(16) -9(3) no . . . .
C(130) C(127) C(128) C(129) 178.3(12) no . . . .
C(127) C(128) C(129) C(124) -0.7(19) no . . . .
N(16) C(131) C(132) N(4) 74(3) no . . . .
